data_7040174
loop_
_publ_author_name
'Wen, Hui-Min'
'Wang, Jin-Yun'
'Zhang, Li-Yi'
'Shi, Lin-Xi'
'Chen, Zhong-Ning'

_publ_section_title
;
 Syntheses, characterization and electrochemical and spectroscopic
 properties of ruthenium-iron complexes of
 2,3,5,6-tetrakis(2-pyridyl)pyrazine and ferrocene-acetylide ligands.
;
_journal_issue 26
_journal_name_full 'Dalton transactions (Cambridge, England : 2003)'
_journal_page_first 10620
_journal_page_last 10629
_journal_paper_doi 10.1039/c6dt01654e
_journal_volume 45
_journal_year 2016
_chemical_formula_sum 'C72.25 H56.5 Cl0.5 F6 Fe N6 O0.5 P3 Ru'
_chemical_formula_weight 1398.29
_chemical_name_systematic
; 
 ? 
;
_space_group_IT_number 2
_symmetry_cell_setting triclinic
_symmetry_space_group_name_Hall '-P 1'
_symmetry_space_group_name_H-M 'P -1'
_atom_sites_solution_hydrogens geom
_atom_sites_solution_primary direct
_atom_sites_solution_secondary difmap
_audit_creation_method SHELXL-97
_audit_update_record
;
2016-04-28 deposited with the CCDC.
2016-05-24 downloaded from the CCDC.
;
_cell_angle_alpha 99.875(4)
_cell_angle_beta 106.095(2)
_cell_angle_gamma 91.090(2)
_cell_formula_units_Z 4
_cell_length_a 13.590(3)
_cell_length_b 21.182(5)
_cell_length_c 23.936(6)
_cell_measurement_reflns_used 14645
_cell_measurement_temperature 293(2)
_cell_measurement_theta_max 27.4797
_cell_measurement_theta_min 3.0102
_cell_volume 6506(3)
_computing_structure_refinement 'SHELXL-97 (Sheldrick, 1997)'
_computing_structure_solution 'SHELXS-97 (Sheldrick, 1990)'
_diffrn_ambient_temperature 293(2)
_diffrn_measured_fraction_theta_full 0.960
_diffrn_measured_fraction_theta_max 0.960
_diffrn_measurement_device_type Saturn70
_diffrn_measurement_method CCD_Profile_fitting
_diffrn_radiation_monochromator graphite
_diffrn_radiation_source 'fine-focus sealed tube'
_diffrn_radiation_type MoK\a
_diffrn_radiation_wavelength 0.71073
_diffrn_reflns_av_R_equivalents 0.0652
_diffrn_reflns_av_sigmaI/netI 0.0879
_diffrn_reflns_limit_h_max 16
_diffrn_reflns_limit_h_min -16
_diffrn_reflns_limit_k_max 25
_diffrn_reflns_limit_k_min -17
_diffrn_reflns_limit_l_max 28
_diffrn_reflns_limit_l_min -28
_diffrn_reflns_number 44617
_diffrn_reflns_theta_full 25.00
_diffrn_reflns_theta_max 25.00
_diffrn_reflns_theta_min 2.12
_exptl_absorpt_coefficient_mu 0.615
_exptl_absorpt_correction_T_max 1.0000
_exptl_absorpt_correction_T_min 0.2163
_exptl_absorpt_correction_type multi-scan
_exptl_crystal_colour black
_exptl_crystal_density_diffrn 1.428
_exptl_crystal_density_method 'not measured'
_exptl_crystal_description Block
_exptl_crystal_F_000 2854
_exptl_crystal_size_max 0.6000
_exptl_crystal_size_mid 0.4000
_exptl_crystal_size_min 0.1500
_refine_diff_density_max 2.177
_refine_diff_density_min -1.484
_refine_diff_density_rms 0.106
_refine_ls_extinction_method none
_refine_ls_goodness_of_fit_ref 1.028
_refine_ls_hydrogen_treatment mixed
_refine_ls_matrix_type fullcycle
_refine_ls_number_parameters 1667
_refine_ls_number_reflns 21997
_refine_ls_number_restraints 130
_refine_ls_restrained_S_all 1.036
_refine_ls_R_factor_all 0.0930
_refine_ls_R_factor_gt 0.0790
_refine_ls_shift/su_max 0.085
_refine_ls_shift/su_mean 0.001
_refine_ls_structure_factor_coef Fsqd
_refine_ls_weighting_details 'calc w=1/[\s^2^(Fo^2^)+(0.1460P)^2^+0.0000P] where P=(Fo^2^+2Fc^2^)/3'
_refine_ls_weighting_scheme calc
_refine_ls_wR_factor_gt 0.2047
_refine_ls_wR_factor_ref 0.2250
_reflns_number_gt 17197
_reflns_number_total 21997
_reflns_threshold_expression >2sigma(I)
_cod_data_source_file c6dt01654e2.cif
_cod_data_source_block z
_cod_depositor_comments
;
The following automatic conversions were performed:

'_exptl_absorpt_correction_type' value 'Multi-scan' changed to
'multi-scan' according to
/usr/data/users/saulius/crontab/automatic-downloads/current/RSC/lib/dictionaries/cif_core.dic
dictionary named 'cif_core.dic' version 2.4.2 from 2011-04-26.

Automatic conversion script
Id: cif_fix_values 4268 2015-11-12 08:31:59Z antanas 
;
_cod_original_sg_symbol_H-M P-1
_cod_original_formula_sum 'C72.25 H56.50 Cl0.50 F6 Fe N6 O0.50 P3 Ru'
_cod_database_code 7040174

loop_
_symmetry_equiv_pos_as_xyz
'x, y, z'
'-x, -y, -z'

loop_
_atom_site_label
_atom_site_type_symbol
_atom_site_fract_x
_atom_site_fract_y
_atom_site_fract_z
_atom_site_U_iso_or_equiv
_atom_site_adp_type
_atom_site_occupancy
_atom_site_symmetry_multiplicity
_atom_site_calc_flag
_atom_site_refinement_flags
_atom_site_disorder_assembly
_atom_site_disorder_group
Ru1 Ru 0.12651(2) 0.245730(15) 0.620278(13) 0.03307(12) Uani 1 1 d D . .
Fe1 Fe 0.56611(7) 0.27337(5) 0.80179(4) 0.0718(3) Uani 1 1 d . . .
P1 P 0.18080(9) 0.18461(5) 0.54122(5) 0.0390(3) Uani 1 1 d . . .
P2 P 0.08324(9) 0.29911(6) 0.70633(5) 0.0420(3) Uani 1 1 d . . .
N1 N 0.1388(3) 0.33107(16) 0.58945(15) 0.0367(7) Uani 1 1 d . . .
N2 N -0.0153(3) 0.24950(16) 0.56967(14) 0.0351(7) Uani 1 1 d . . .
N3 N 0.0557(3) 0.16122(18) 0.62974(15) 0.0408(8) Uani 1 1 d . . .
N4 N -0.2114(3) 0.2567(2) 0.50434(18) 0.0509(10) Uani 1 1 d . . .
N5 N -0.1082(3) 0.3424(2) 0.42098(19) 0.0580(11) Uani 1 1 d . . .
N6 N -0.2738(4) 0.1757(3) 0.6040(2) 0.0808(16) Uani 1 1 d . . .
C1 C 0.2224(4) 0.3734(2) 0.6036(2) 0.0450(10) Uani 1 1 d . . .
H1A H 0.2846 0.3622 0.6265 0.054 Uiso 1 1 calc R . .
C2 C 0.2195(4) 0.4309(3) 0.5859(2) 0.0612(14) Uani 1 1 d . . .
H2A H 0.2790 0.4578 0.5959 0.073 Uiso 1 1 calc R . .
C3 C 0.1278(5) 0.4494(3) 0.5530(3) 0.0681(16) Uani 1 1 d . . .
H3A H 0.1238 0.4895 0.5420 0.082 Uiso 1 1 calc R . .
C4 C 0.0412(4) 0.4063(2) 0.5366(2) 0.0533(12) Uani 1 1 d . . .
H4A H -0.0214 0.4174 0.5141 0.064 Uiso 1 1 calc R . .
C5 C 0.0486(3) 0.3468(2) 0.55387(18) 0.0399(9) Uani 1 1 d . . .
C6 C -0.0379(3) 0.2982(2) 0.53952(18) 0.0389(9) Uani 1 1 d . . .
C7 C -0.1375(3) 0.2966(2) 0.50057(19) 0.0434(10) Uani 1 1 d . . .
C8 C -0.1912(3) 0.2137(2) 0.5390(2) 0.0469(11) Uani 1 1 d . . .
C9 C -0.0880(3) 0.2034(2) 0.56767(19) 0.0415(10) Uani 1 1 d . . .
C10 C -0.0452(4) 0.1503(2) 0.59788(19) 0.0438(10) Uani 1 1 d . . .
C11 C -0.0987(4) 0.0926(2) 0.5932(2) 0.0559(13) Uani 1 1 d . . .
H11A H -0.1666 0.0849 0.5700 0.067 Uiso 1 1 calc R . .
C12 C -0.0504(5) 0.0462(2) 0.6236(3) 0.0637(15) Uani 1 1 d . . .
H12A H -0.0843 0.0064 0.6194 0.076 Uiso 1 1 calc R . .
C13 C 0.0478(5) 0.0600(3) 0.6596(2) 0.0594(13) Uani 1 1 d . . .
H13A H 0.0793 0.0310 0.6828 0.071 Uiso 1 1 calc R . .
C14 C 0.1000(4) 0.1169(2) 0.6614(2) 0.0466(10) Uani 1 1 d . . .
H14A H 0.1675 0.1251 0.6850 0.056 Uiso 1 1 calc R . .
C15 C -0.1701(4) 0.3356(2) 0.4526(2) 0.0472(11) Uani 1 1 d . . .
C16 C -0.2667(4) 0.3598(3) 0.4422(3) 0.0656(15) Uani 1 1 d . . .
H16A H -0.3088 0.3541 0.4659 0.079 Uiso 1 1 calc R . .
C17 C -0.2988(5) 0.3928(3) 0.3958(3) 0.0786(19) Uani 1 1 d . . .
H17A H -0.3625 0.4102 0.3878 0.094 Uiso 1 1 calc R . .
C18 C -0.2328(5) 0.3991(3) 0.3616(3) 0.0707(17) Uani 1 1 d . . .
H18A H -0.2519 0.4200 0.3295 0.085 Uiso 1 1 calc R . .
C19 C -0.1407(5) 0.3744(3) 0.3760(2) 0.0655(14) Uani 1 1 d . . .
H19A H -0.0965 0.3798 0.3534 0.079 Uiso 1 1 calc R . .
C20 C -0.2817(4) 0.1822(3) 0.5489(2) 0.0521(12) Uani 1 1 d . . .
C21 C -0.3730(4) 0.1674(3) 0.5028(3) 0.0683(16) Uani 1 1 d . . .
H21A H -0.3761 0.1733 0.4648 0.082 Uiso 1 1 calc R . .
C22 C -0.4575(5) 0.1438(4) 0.5153(4) 0.093(2) Uani 1 1 d . . .
H22A H -0.5189 0.1327 0.4854 0.111 Uiso 1 1 calc R . .
C23 C -0.4508(5) 0.1369(4) 0.5721(4) 0.093(2) Uani 1 1 d . . .
H23A H -0.5080 0.1225 0.5818 0.112 Uiso 1 1 calc R . .
C24 C -0.3593(6) 0.1515(5) 0.6139(4) 0.102(3) Uani 1 1 d . . .
H24A H -0.3547 0.1445 0.6518 0.123 Uiso 1 1 calc R . .
C25 C 0.0664(3) 0.1548(2) 0.48000(19) 0.0444(10) Uani 1 1 d . . .
C26 C 0.0190(4) 0.1942(3) 0.4401(2) 0.0568(13) Uani 1 1 d . . .
H26A H 0.0503 0.2339 0.4410 0.068 Uiso 1 1 calc R . .
C27 C -0.0753(5) 0.1730(4) 0.3992(3) 0.0785(18) Uani 1 1 d . . .
H27A H -0.1062 0.1987 0.3723 0.094 Uiso 1 1 calc R . .
C28 C -0.1232(5) 0.1154(4) 0.3978(3) 0.081(2) Uani 1 1 d . . .
H28A H -0.1857 0.1020 0.3695 0.098 Uiso 1 1 calc R . .
C29 C -0.0799(4) 0.0769(3) 0.4377(3) 0.0752(18) Uani 1 1 d . . .
H29A H -0.1142 0.0384 0.4375 0.090 Uiso 1 1 calc R . .
C30 C 0.0157(4) 0.0961(3) 0.4785(2) 0.0548(12) Uani 1 1 d . . .
H30A H 0.0460 0.0697 0.5049 0.066 Uiso 1 1 calc R . .
C31 C 0.2486(3) 0.1111(2) 0.5516(2) 0.0487(11) Uani 1 1 d . . .
C32 C 0.2924(4) 0.0965(3) 0.6069(2) 0.0535(12) Uani 1 1 d . . .
H32A H 0.2864 0.1239 0.6404 0.064 Uiso 1 1 calc R . .
C33 C 0.3453(5) 0.0417(3) 0.6130(3) 0.0704(16) Uani 1 1 d . . .
H33A H 0.3741 0.0326 0.6505 0.084 Uiso 1 1 calc R . .
C34 C 0.3556(5) 0.0014(3) 0.5652(3) 0.0771(18) Uani 1 1 d . . .
H34A H 0.3904 -0.0356 0.5699 0.093 Uiso 1 1 calc R . .
C35 C 0.3149(4) 0.0149(3) 0.5098(3) 0.0737(18) Uani 1 1 d . . .
H35A H 0.3230 -0.0127 0.4770 0.088 Uiso 1 1 calc R . .
C36 C 0.2612(4) 0.0698(3) 0.5022(3) 0.0601(13) Uani 1 1 d . . .
H36A H 0.2340 0.0789 0.4645 0.072 Uiso 1 1 calc R . .
C37 C 0.2679(4) 0.2256(2) 0.5102(2) 0.0484(11) Uani 1 1 d . . .
C38 C 0.3496(4) 0.2632(3) 0.5501(2) 0.0563(12) Uani 1 1 d . . .
H38A H 0.3569 0.2688 0.5904 0.068 Uiso 1 1 calc R . .
C39 C 0.4223(5) 0.2932(3) 0.5288(3) 0.0704(16) Uani 1 1 d . . .
H39A H 0.4763 0.3199 0.5554 0.084 Uiso 1 1 calc R . .
C40 C 0.4139(5) 0.2836(3) 0.4706(3) 0.0790(19) Uani 1 1 d . . .
H40A H 0.4632 0.3029 0.4576 0.095 Uiso 1 1 calc R . .
C41 C 0.3351(5) 0.2462(4) 0.4308(3) 0.081(2) Uani 1 1 d . . .
H41A H 0.3302 0.2404 0.3907 0.097 Uiso 1 1 calc R . .
C42 C 0.2600(4) 0.2159(3) 0.4501(2) 0.0634(14) Uani 1 1 d . . .
H42A H 0.2060 0.1898 0.4228 0.076 Uiso 1 1 calc R . .
C43 C 0.1730(4) 0.3571(2) 0.76589(19) 0.0460(10) Uani 1 1 d . . .
C44 C 0.1517(5) 0.3731(3) 0.8201(2) 0.0615(14) Uani 1 1 d . . .
H44A H 0.0945 0.3535 0.8259 0.074 Uiso 1 1 calc R . .
C45 C 0.2147(5) 0.4179(3) 0.8649(2) 0.0706(16) Uani 1 1 d . . .
H45A H 0.2016 0.4276 0.9015 0.085 Uiso 1 1 calc R . .
C46 C 0.2978(5) 0.4485(3) 0.8553(2) 0.0666(15) Uani 1 1 d . . .
H46A H 0.3393 0.4796 0.8851 0.080 Uiso 1 1 calc R . .
C47 C 0.3194(5) 0.4333(3) 0.8022(3) 0.0672(15) Uani 1 1 d . . .
H47A H 0.3756 0.4539 0.7962 0.081 Uiso 1 1 calc R . .
C48 C 0.2567(4) 0.3866(3) 0.7571(2) 0.0546(12) Uani 1 1 d . . .
H48A H 0.2717 0.3757 0.7212 0.066 Uiso 1 1 calc R . .
C49 C 0.0563(4) 0.2400(3) 0.7491(2) 0.0535(12) Uani 1 1 d . . .
C50 C -0.0343(5) 0.2081(3) 0.7428(3) 0.0835(19) Uani 1 1 d . . .
H50A H -0.0934 0.2195 0.7171 0.100 Uiso 1 1 calc RD . .
C51 C -0.0424(9) 0.1585(5) 0.7735(5) 0.122(3) Uani 1 1 d . . .
H51A H -0.1061 0.1377 0.7682 0.146 Uiso 1 1 calc R . .
C52 C 0.0388(8) 0.1415(4) 0.8095(4) 0.106(3) Uani 1 1 d . . .
H52A H 0.0328 0.1093 0.8305 0.128 Uiso 1 1 calc R . .
C53 C 0.1341(7) 0.1710(4) 0.8166(3) 0.095(2) Uani 1 1 d . . .
H53A H 0.1923 0.1586 0.8421 0.114 Uiso 1 1 calc R . .
C54 C 0.1419(5) 0.2187(3) 0.7859(3) 0.0763(17) Uani 1 1 d . . .
H54A H 0.2065 0.2373 0.7898 0.092 Uiso 1 1 calc R . .
C55 C -0.0280(4) 0.3479(3) 0.6861(2) 0.0542(12) Uani 1 1 d . . .
C56 C -0.1305(5) 0.3287(4) 0.6681(4) 0.099(2) Uani 1 1 d . . .
H56A H -0.1485 0.2861 0.6680 0.119 Uiso 1 1 calc RD . .
C57 C -0.2052(6) 0.3655(6) 0.6508(5) 0.128(4) Uani 1 1 d . . .
H57A H -0.2730 0.3491 0.6407 0.153 Uiso 1 1 calc R . .
C58 C -0.1842(7) 0.4269(5) 0.6476(4) 0.108(3) Uani 1 1 d . . .
H58A H -0.2369 0.4540 0.6382 0.129 Uiso 1 1 calc R . .
C59 C -0.0838(6) 0.4489(4) 0.6585(3) 0.087(2) Uani 1 1 d . . .
H59A H -0.0680 0.4897 0.6526 0.105 Uiso 1 1 calc R . .
C60 C -0.0050(5) 0.4091(3) 0.6787(3) 0.0741(17) Uani 1 1 d . . .
H60A H 0.0632 0.4242 0.6871 0.089 Uiso 1 1 calc R . .
C61 C 0.2755(3) 0.2447(2) 0.67314(19) 0.0438(10) Uani 1 1 d D . .
C62 C 0.3659(3) 0.2453(3) 0.6962(2) 0.0616(14) Uani 1 1 d D . .
C63 C 0.4739(3) 0.2418(3) 0.7184(2) 0.0579(13) Uani 1 1 d D . .
C64 C 0.5268(5) 0.1903(4) 0.7424(3) 0.0812(19) Uani 1 1 d . . .
H64A H 0.4947 0.1508 0.7479 0.097 Uiso 1 1 d R . .
C65 C 0.6327(5) 0.2062(4) 0.7582(4) 0.097(3) Uani 1 1 d . . .
H65A H 0.6867 0.1799 0.7763 0.116 Uiso 1 1 d R . .
C66 C 0.6487(6) 0.2653(4) 0.7443(4) 0.094(2) Uani 1 1 d . . .
H66A H 0.7153 0.2879 0.7499 0.113 Uiso 1 1 d R . .
C67 C 0.5506(5) 0.2885(4) 0.7196(3) 0.0806(19) Uani 1 1 d . . .
H67A H 0.5382 0.3296 0.7062 0.097 Uiso 1 1 d R . .
C68 C 0.6329(8) 0.2799(7) 0.8891(4) 0.133(3) Uani 1 1 d U . .
H68A H 0.6883 0.2545 0.9074 0.160 Uiso 1 1 d R . .
C69 C 0.6434(8) 0.3387(7) 0.8746(4) 0.139(3) Uani 1 1 d U . .
H69A H 0.7087 0.3625 0.8795 0.167 Uiso 1 1 d R . .
C70 C 0.5498(8) 0.3581(6) 0.8540(4) 0.131(3) Uani 1 1 d U . .
H70A H 0.5342 0.3984 0.8395 0.158 Uiso 1 1 d R . .
C71 C 0.4711(8) 0.3069(6) 0.8510(4) 0.115(2) Uani 1 1 d U . .
H71A H 0.3961 0.3071 0.8379 0.138 Uiso 1 1 d R . .
C72 C 0.5268(7) 0.2630(6) 0.8739(3) 0.122(3) Uani 1 1 d U . .
H72A H 0.4981 0.2226 0.8798 0.147 Uiso 1 1 d R . .
Ru2 Ru 0.11026(2) 0.273727(17) 0.140049(14) 0.03835(13) Uani 1 1 d . . .
Fe2 Fe 0.54923(6) 0.21149(4) 0.27201(4) 0.0623(2) Uani 1 1 d . . .
P3 P 0.18249(9) 0.25895(7) 0.05878(5) 0.0490(3) Uani 1 1 d . . .
P4 P 0.05382(9) 0.28107(6) 0.22702(5) 0.0398(3) Uani 1 1 d . . .
N7 N 0.1131(3) 0.37429(19) 0.14626(16) 0.0428(8) Uani 1 1 d . . .
N8 N -0.0298(3) 0.28537(19) 0.09000(15) 0.0435(9) Uani 1 1 d . . .
N9 N 0.0495(3) 0.1786(2) 0.11390(17) 0.0495(9) Uani 1 1 d . . .
N10 N -0.2270(3) 0.2997(3) 0.0310(2) 0.0659(13) Uani 1 1 d . . .
N11 N -0.1237(4) 0.4410(3) 0.0034(2) 0.0658(13) Uani 1 1 d . . .
N12 N -0.2649(4) 0.1577(3) 0.0839(2) 0.0762(15) Uani 1 1 d . . .
C73 C 0.1875(4) 0.4194(2) 0.1807(2) 0.0490(11) Uani 1 1 d . . .
H73A H 0.2516 0.4057 0.1979 0.059 Uiso 1 1 calc R . .
C74 C 0.1743(4) 0.4835(3) 0.1915(2) 0.0629(14) Uani 1 1 d . . .
H74A H 0.2280 0.5125 0.2151 0.076 Uiso 1 1 calc R . .
C75 C 0.0792(5) 0.5044(3) 0.1665(3) 0.0652(14) Uani 1 1 d . . .
H75A H 0.0669 0.5476 0.1745 0.078 Uiso 1 1 calc R . .
C76 C 0.0024(4) 0.4601(3) 0.1295(2) 0.0568(13) Uani 1 1 d . . .
H76A H -0.0616 0.4736 0.1117 0.068 Uiso 1 1 calc R . .
C77 C 0.0208(3) 0.3963(2) 0.11914(19) 0.0461(11) Uani 1 1 d . . .
C78 C -0.0577(3) 0.3451(3) 0.08269(19) 0.0474(11) Uani 1 1 d . . .
C79 C -0.1562(4) 0.3513(3) 0.0458(2) 0.0541(13) Uani 1 1 d . . .
C80 C -0.1993(4) 0.2428(3) 0.0463(2) 0.0633(15) Uani 1 1 d . . .
C81 C -0.0969(4) 0.2329(3) 0.0685(2) 0.0499(12) Uani 1 1 d . . .
C82 C -0.0480(4) 0.1717(3) 0.0762(2) 0.0540(12) Uani 1 1 d . . .
C83 C -0.0927(4) 0.1110(3) 0.0474(3) 0.0692(16) Uani 1 1 d . . .
H83A H -0.1578 0.1067 0.0205 0.083 Uiso 1 1 calc R . .
C84 C -0.0405(6) 0.0573(3) 0.0587(4) 0.092(2) Uani 1 1 d . . .
H84A H -0.0689 0.0167 0.0383 0.110 Uiso 1 1 calc R . .
C85 C 0.0537(5) 0.0642(3) 0.1002(4) 0.086(2) Uani 1 1 d . . .
H85A H 0.0879 0.0286 0.1108 0.103 Uiso 1 1 calc R . .
C86 C 0.0968(4) 0.1266(3) 0.1262(3) 0.0617(14) Uani 1 1 d . . .
H86A H 0.1616 0.1317 0.1534 0.074 Uiso 1 1 calc R . .
C87 C -0.1923(4) 0.4068(3) 0.0186(2) 0.0533(12) Uani 1 1 d . . .
C88 C -0.2954(4) 0.4209(3) 0.0068(3) 0.0710(16) Uani 1 1 d . . .
H88A H -0.3421 0.3966 0.0178 0.085 Uiso 1 1 calc R . .
C89 C -0.3259(5) 0.4710(4) -0.0212(3) 0.088(2) Uani 1 1 d . . .
H89A H -0.3936 0.4820 -0.0286 0.106 Uiso 1 1 calc R . .
C90 C -0.2564(6) 0.5049(4) -0.0385(3) 0.083(2) Uani 1 1 d . . .
H90A H -0.2770 0.5376 -0.0598 0.100 Uiso 1 1 calc R . .
C91 C -0.1568(5) 0.4901(3) -0.0241(3) 0.0737(17) Uani 1 1 d . . .
H91A H -0.1091 0.5151 -0.0337 0.088 Uiso 1 1 calc R . .
C92 C -0.2860(5) 0.1954(5) 0.0418(4) 0.115(3) Uani 1 1 d U . .
C93 C -0.3802(7) 0.1955(6) 0.0055(5) 0.144(3) Uani 1 1 d U . .
H93A H -0.3961 0.2252 -0.0196 0.172 Uiso 1 1 calc R . .
C94 C -0.4558(7) 0.1481(6) 0.0066(5) 0.145(3) Uani 1 1 d U . .
H94A H -0.5217 0.1453 -0.0191 0.174 Uiso 1 1 calc R . .
C95 C -0.4313(7) 0.1083(6) 0.0445(5) 0.129(3) Uani 1 1 d U . .
H95A H -0.4799 0.0768 0.0446 0.154 Uiso 1 1 calc R . .
C96 C -0.3375(6) 0.1130(4) 0.0825(4) 0.098(2) Uani 1 1 d U . .
H96A H -0.3219 0.0845 0.1087 0.118 Uiso 1 1 calc R . .
C97 C 0.2976(4) 0.3080(3) 0.0628(2) 0.0515(12) Uani 1 1 d . . .
C98 C 0.3289(5) 0.3103(3) 0.0124(3) 0.0756(18) Uani 1 1 d . . .
H98A H 0.2903 0.2877 -0.0242 0.091 Uiso 1 1 calc R . .
C99 C 0.4193(5) 0.3470(4) 0.0173(3) 0.086(2) Uani 1 1 d . . .
H99A H 0.4387 0.3504 -0.0164 0.103 Uiso 1 1 calc R . .
C100 C 0.4773(5) 0.3770(4) 0.0703(3) 0.0800(19) Uani 1 1 d . . .
H10B H 0.5376 0.4002 0.0728 0.096 Uiso 1 1 calc R . .
C101 C 0.4502(4) 0.3745(3) 0.1214(3) 0.0713(16) Uani 1 1 d . . .
H10C H 0.4914 0.3960 0.1579 0.086 Uiso 1 1 calc R . .
C102 C 0.3592(4) 0.3390(3) 0.1173(2) 0.0573(13) Uani 1 1 d . . .
H10D H 0.3404 0.3364 0.1514 0.069 Uiso 1 1 calc R . .
C103 C 0.2233(4) 0.1782(3) 0.0366(2) 0.0564(13) Uani 1 1 d . . .
C104 C 0.2831(5) 0.1506(3) 0.0792(3) 0.0728(16) Uani 1 1 d . . .
H10E H 0.3006 0.1723 0.1182 0.087 Uiso 1 1 calc R . .
C105 C 0.3202(6) 0.0898(4) 0.0665(4) 0.098(2) Uani 1 1 d . . .
H10F H 0.3604 0.0706 0.0964 0.117 Uiso 1 1 calc R . .
C106 C 0.2937(7) 0.0588(4) 0.0066(4) 0.104(3) Uani 1 1 d . . .
H10G H 0.3163 0.0184 -0.0032 0.124 Uiso 1 1 calc R . .
C107 C 0.2361(7) 0.0871(4) -0.0368(4) 0.104(3) Uani 1 1 d . . .
H10H H 0.2207 0.0665 -0.0761 0.125 Uiso 1 1 calc R . .
C108 C 0.1997(6) 0.1473(4) -0.0226(3) 0.0817(19) Uani 1 1 d . . .
H10I H 0.1601 0.1668 -0.0524 0.098 Uiso 1 1 calc R . .
C109 C 0.0877(4) 0.2767(3) -0.0069(2) 0.0622(15) Uani 1 1 d . . .
C110 C 0.0898(5) 0.3375(4) -0.0214(3) 0.0775(19) Uani 1 1 d . . .
H11C H 0.1430 0.3680 -0.0001 0.093 Uiso 1 1 calc R . .
C111 C 0.0121(6) 0.3524(5) -0.0678(3) 0.102(3) Uani 1 1 d . . .
H11D H 0.0136 0.3928 -0.0779 0.122 Uiso 1 1 calc R . .
C112 C -0.0664(7) 0.3077(7) -0.0987(3) 0.125(4) Uani 1 1 d . . .
H11E H -0.1173 0.3176 -0.1303 0.150 Uiso 1 1 calc R . .
C113 C -0.0706(5) 0.2522(6) -0.0846(3) 0.109(3) Uani 1 1 d . . .
H11F H -0.1269 0.2237 -0.1053 0.131 Uiso 1 1 calc R . .
C114 C 0.0070(5) 0.2323(5) -0.0386(3) 0.088(2) Uani 1 1 d . . .
H11B H 0.0036 0.1912 -0.0303 0.106 Uiso 1 1 calc R . .
C115 C -0.0647(4) 0.3251(2) 0.21827(19) 0.0454(10) Uani 1 1 d . . .
C116 C -0.1592(4) 0.2975(3) 0.1850(2) 0.0582(13) Uani 1 1 d . . .
H11I H -0.1676 0.2534 0.1710 0.070 Uiso 1 1 calc R . .
C117 C -0.2433(4) 0.3350(3) 0.1718(3) 0.0709(17) Uani 1 1 d . . .
H11J H -0.3068 0.3159 0.1482 0.085 Uiso 1 1 calc R . .
C118 C -0.2328(5) 0.3997(3) 0.1934(3) 0.0692(16) Uani 1 1 d . . .
H11K H -0.2894 0.4243 0.1861 0.083 Uiso 1 1 calc R . .
C119 C -0.1377(5) 0.4279(3) 0.2258(3) 0.0714(16) Uani 1 1 d . . .
H11L H -0.1295 0.4721 0.2395 0.086 Uiso 1 1 calc R . .
C120 C -0.0514(4) 0.3902(3) 0.2386(2) 0.0589(13) Uani 1 1 d . . .
H12C H 0.0130 0.4094 0.2605 0.071 Uiso 1 1 calc R . .
C121 C 0.1308(4) 0.3241(2) 0.29972(19) 0.0462(11) Uani 1 1 d . . .
C122 C 0.2209(4) 0.3609(3) 0.3083(2) 0.0570(13) Uani 1 1 d . . .
H12D H 0.2479 0.3622 0.2768 0.068 Uiso 1 1 calc R . .
C123 C 0.2710(5) 0.3961(3) 0.3643(2) 0.0700(16) Uani 1 1 d . . .
H12E H 0.3324 0.4201 0.3703 0.084 Uiso 1 1 calc R . .
C124 C 0.2299(5) 0.3955(3) 0.4103(2) 0.0761(18) Uani 1 1 d . . .
H12F H 0.2632 0.4194 0.4474 0.091 Uiso 1 1 calc R . .
C125 C 0.1387(5) 0.3594(3) 0.4021(2) 0.0685(16) Uani 1 1 d . . .
H12G H 0.1104 0.3599 0.4334 0.082 Uiso 1 1 calc R . .
C126 C 0.0910(4) 0.3232(3) 0.3477(2) 0.0572(13) Uani 1 1 d . . .
H12H H 0.0316 0.2977 0.3426 0.069 Uiso 1 1 calc R . .
C127 C 0.0325(4) 0.2014(2) 0.2439(2) 0.0476(11) Uani 1 1 d . . .
C128 C -0.0567(5) 0.1623(3) 0.2233(4) 0.082(2) Uani 1 1 d . . .
H12I H -0.1158 0.1782 0.2017 0.098 Uiso 1 1 calc R . .
C129 C -0.0618(7) 0.1004(4) 0.2333(4) 0.102(3) Uani 1 1 d . . .
H12J H -0.1237 0.0754 0.2193 0.123 Uiso 1 1 calc R . .
C130 C 0.0258(6) 0.0755(3) 0.2645(3) 0.088(2) Uani 1 1 d . . .
H13B H 0.0234 0.0336 0.2710 0.105 Uiso 1 1 calc R . .
C131 C 0.1163(6) 0.1133(4) 0.2856(3) 0.083(2) Uani 1 1 d . . .
H13C H 0.1757 0.0969 0.3062 0.100 Uiso 1 1 calc R . .
C132 C 0.1187(5) 0.1766(3) 0.2759(3) 0.0677(15) Uani 1 1 d . . .
H13D H 0.1797 0.2023 0.2913 0.081 Uiso 1 1 calc R . .
C133 C 0.2470(4) 0.2564(2) 0.19541(19) 0.0454(10) Uani 1 1 d . . .
C134 C 0.3191(4) 0.2416(3) 0.2311(2) 0.0549(12) Uani 1 1 d . . .
C135 C 0.4009(4) 0.2231(3) 0.2761(2) 0.0583(13) Uani 1 1 d . . .
C136 C 0.4282(5) 0.1592(4) 0.2799(3) 0.092(3) Uani 1 1 d . . .
H13E H 0.3935 0.1197 0.2535 0.111 Uiso 1 1 d R . .
C137 C 0.5157(6) 0.1637(4) 0.3324(4) 0.102(3) Uani 1 1 d . . .
H13F H 0.5512 0.1270 0.3462 0.122 Uiso 1 1 d R . .
C138 C 0.5434(5) 0.2274(4) 0.3574(3) 0.083(2) Uani 1 1 d . . .
H13G H 0.6014 0.2430 0.3924 0.099 Uiso 1 1 d R . .
C139 C 0.4748(4) 0.2652(3) 0.3246(2) 0.0638(14) Uani 1 1 d . . .
H13H H 0.4770 0.3122 0.3328 0.077 Uiso 1 1 d R . .
C140 C 0.5840(7) 0.1684(6) 0.1974(4) 0.125(4) Uani 1 1 d . . .
H14B H 0.5533 0.1279 0.1712 0.150 Uiso 1 1 d R . .
C141 C 0.6738(6) 0.1786(6) 0.2471(4) 0.114(3) Uani 1 1 d . . .
H14C H 0.7137 0.1438 0.2618 0.137 Uiso 1 1 d R . .
C142 C 0.6929(5) 0.2431(4) 0.2723(4) 0.092(2) Uani 1 1 d . . .
H14D H 0.7487 0.2613 0.3075 0.111 Uiso 1 1 d R . .
C143 C 0.6206(6) 0.2765(4) 0.2389(3) 0.088(2) Uani 1 1 d . . .
H14E H 0.6162 0.3232 0.2458 0.105 Uiso 1 1 d R . .
C144 C 0.5540(6) 0.2328(5) 0.1936(3) 0.104(3) Uani 1 1 d . . .
H14F H 0.4950 0.2429 0.1630 0.124 Uiso 1 1 d R . .
P5 P 0.48475(11) 0.49955(9) 0.29308(8) 0.0703(4) Uani 1 1 d . . .
F1 F 0.3905(4) 0.5306(4) 0.3068(3) 0.151(3) Uani 1 1 d . . .
F2 F 0.4202(5) 0.4317(3) 0.2721(3) 0.167(3) Uani 1 1 d . . .
F3 F 0.5793(4) 0.4648(3) 0.2770(3) 0.1268(19) Uani 1 1 d . . .
F4 F 0.5535(5) 0.5652(3) 0.3082(3) 0.151(2) Uani 1 1 d . . .
F5 F 0.5263(4) 0.4871(3) 0.3584(2) 0.131(2) Uani 1 1 d . . .
F6 F 0.4451(4) 0.5104(3) 0.2273(2) 0.1247(19) Uani 1 1 d . . .
P6 P 0.3588(3) 0.03310(16) 0.79786(16) 0.1332(10) Uani 1 1 d . . .
F7 F 0.4441(9) 0.0312(9) 0.7700(7) 0.330(9) Uani 1 1 d . . .
F8 F 0.3154(11) -0.0269(5) 0.7661(15) 0.55(2) Uani 1 1 d . . .
F9 F 0.2581(10) 0.0293(8) 0.8159(7) 0.301(7) Uani 1 1 d . . .
F10 F 0.3826(15) 0.0874(6) 0.8489(5) 0.360(11) Uani 1 1 d . . .
F11 F 0.3079(7) 0.0737(5) 0.7546(4) 0.203(4) Uani 1 1 d . . .
F12 F 0.4179(10) -0.0039(6) 0.8475(6) 0.310(8) Uani 1 1 d . . .
Cl1 Cl 0.7161(18) 0.0170(10) 0.7722(7) 0.184(6) Uani 0.217(5) 1 d PDU A 1
Cl2 Cl 0.7822(11) 0.0940(7) 0.8884(6) 0.144(5) Uani 0.217(5) 1 d PDU A 1
C01 C 0.6803(17) 0.0554(13) 0.8320(11) 0.132(10) Uani 0.217(5) 1 d PDU A 1
H1 H 0.6138 0.0733 0.8247 0.158 Uiso 0.217(5) 1 d PR A 1
H2 H 0.6716 0.0131 0.8410 0.158 Uiso 0.217(5) 1 d PR A 1
Cl3 Cl 0.7291(15) 0.0290(9) 0.7503(6) 0.209(6) Uani 0.283(5) 1 d PDU A 2
Cl4 Cl 0.6323(9) -0.0381(7) 0.6301(5) 0.168(5) Uani 0.283(5) 1 d PDU A 2
C02 C 0.6197(17) 0.0101(11) 0.6926(9) 0.147(9) Uani 0.283(5) 1 d PDU A 2
H3 H 0.5691 -0.0110 0.7062 0.177 Uiso 0.283(5) 1 calc PR A 2
H4 H 0.5926 0.0498 0.6819 0.177 Uiso 0.283(5) 1 calc PR A 2
O1 O 0.5817(5) 0.4549(3) 0.5179(3) 0.122(2) Uani 1 1 d . . .

loop_
_atom_site_aniso_label
_atom_site_aniso_U_11
_atom_site_aniso_U_22
_atom_site_aniso_U_33
_atom_site_aniso_U_23
_atom_site_aniso_U_13
_atom_site_aniso_U_12
Ru1 0.0343(2) 0.0270(2) 0.03417(19) 0.00726(14) 0.00329(14) -0.00533(14)
Fe1 0.0613(5) 0.0759(6) 0.0575(5) 0.0026(4) -0.0110(4) 0.0065(4)
P1 0.0403(6) 0.0315(6) 0.0418(6) 0.0043(4) 0.0081(5) -0.0055(4)
P2 0.0444(6) 0.0399(6) 0.0380(5) 0.0047(5) 0.0078(5) -0.0030(5)
N1 0.0394(19) 0.0269(17) 0.0408(18) 0.0083(14) 0.0055(15) -0.0053(14)
N2 0.0350(17) 0.0310(18) 0.0361(17) 0.0059(14) 0.0058(14) -0.0053(14)
N3 0.046(2) 0.036(2) 0.0387(18) 0.0079(15) 0.0098(16) -0.0047(16)
N4 0.036(2) 0.054(3) 0.057(2) 0.009(2) 0.0048(17) -0.0022(18)
N5 0.055(2) 0.061(3) 0.053(2) 0.016(2) 0.004(2) 0.004(2)
N6 0.071(3) 0.098(4) 0.073(3) 0.003(3) 0.030(3) -0.029(3)
C1 0.051(3) 0.031(2) 0.046(2) 0.0062(18) 0.004(2) -0.0128(19)
C2 0.065(3) 0.040(3) 0.066(3) 0.011(2) -0.001(3) -0.025(2)
C3 0.082(4) 0.031(3) 0.073(3) 0.022(2) -0.016(3) -0.017(2)
C4 0.059(3) 0.033(2) 0.057(3) 0.018(2) -0.006(2) -0.006(2)
C5 0.043(2) 0.033(2) 0.036(2) 0.0056(17) -0.0004(17) -0.0060(18)
C6 0.037(2) 0.035(2) 0.042(2) 0.0071(18) 0.0064(17) -0.0014(17)
C7 0.039(2) 0.041(2) 0.046(2) 0.0105(19) 0.0038(19) -0.0017(19)
C8 0.040(2) 0.048(3) 0.050(2) 0.008(2) 0.010(2) -0.006(2)
C9 0.042(2) 0.037(2) 0.042(2) 0.0055(18) 0.0093(19) -0.0088(18)
C10 0.049(3) 0.041(2) 0.041(2) 0.0098(19) 0.0119(19) -0.004(2)
C11 0.060(3) 0.044(3) 0.061(3) 0.010(2) 0.013(2) -0.018(2)
C12 0.084(4) 0.031(3) 0.076(4) 0.019(2) 0.020(3) -0.016(3)
C13 0.076(4) 0.038(3) 0.063(3) 0.019(2) 0.013(3) -0.006(2)
C14 0.057(3) 0.036(2) 0.046(2) 0.0154(19) 0.009(2) 0.000(2)
C15 0.044(2) 0.041(3) 0.045(2) 0.009(2) -0.006(2) -0.002(2)
C16 0.052(3) 0.061(4) 0.081(4) 0.025(3) 0.007(3) 0.002(3)
C17 0.067(4) 0.057(4) 0.096(5) 0.024(3) -0.009(3) 0.016(3)
C18 0.093(5) 0.047(3) 0.057(3) 0.017(3) -0.009(3) 0.003(3)
C19 0.079(4) 0.056(3) 0.058(3) 0.021(3) 0.006(3) 0.005(3)
C20 0.042(2) 0.050(3) 0.063(3) 0.004(2) 0.016(2) -0.008(2)
C21 0.036(3) 0.068(4) 0.097(4) 0.027(3) 0.005(3) -0.003(2)
C22 0.046(3) 0.069(4) 0.156(7) 0.024(5) 0.017(4) -0.012(3)
C23 0.058(4) 0.085(5) 0.139(7) 0.008(5) 0.044(4) -0.021(4)
C24 0.095(5) 0.119(7) 0.101(5) -0.001(5) 0.056(5) -0.032(5)
C25 0.043(2) 0.042(2) 0.043(2) -0.0009(19) 0.0080(19) -0.0036(19)
C26 0.060(3) 0.059(3) 0.046(3) 0.007(2) 0.006(2) 0.003(3)
C27 0.073(4) 0.088(5) 0.057(3) 0.005(3) -0.007(3) 0.006(4)
C28 0.062(4) 0.085(5) 0.069(4) -0.013(3) -0.010(3) -0.007(3)
C29 0.056(3) 0.072(4) 0.077(4) -0.018(3) 0.006(3) -0.010(3)
C30 0.050(3) 0.045(3) 0.062(3) 0.000(2) 0.012(2) -0.006(2)
C31 0.041(2) 0.034(2) 0.067(3) 0.003(2) 0.013(2) -0.0062(19)
C32 0.051(3) 0.044(3) 0.071(3) 0.022(2) 0.020(2) 0.002(2)
C33 0.065(4) 0.048(3) 0.100(5) 0.024(3) 0.020(3) 0.004(3)
C34 0.068(4) 0.042(3) 0.118(5) 0.012(3) 0.021(4) 0.007(3)
C35 0.054(3) 0.043(3) 0.109(5) -0.023(3) 0.022(3) -0.005(2)
C36 0.051(3) 0.049(3) 0.068(3) -0.006(3) 0.008(2) -0.005(2)
C37 0.048(3) 0.046(3) 0.054(3) 0.013(2) 0.018(2) -0.002(2)
C38 0.051(3) 0.054(3) 0.064(3) 0.013(2) 0.017(2) -0.011(2)
C39 0.061(3) 0.067(4) 0.084(4) 0.016(3) 0.021(3) -0.017(3)
C40 0.083(4) 0.074(4) 0.099(5) 0.029(4) 0.049(4) -0.010(3)
C41 0.077(4) 0.113(6) 0.063(3) 0.032(4) 0.031(3) -0.002(4)
C42 0.065(3) 0.076(4) 0.051(3) 0.008(3) 0.024(3) -0.006(3)
C43 0.050(3) 0.039(2) 0.042(2) 0.0030(19) 0.005(2) 0.001(2)
C44 0.069(3) 0.060(3) 0.048(3) -0.004(2) 0.014(2) -0.002(3)
C45 0.084(4) 0.064(4) 0.052(3) -0.005(3) 0.011(3) -0.002(3)
C46 0.075(4) 0.052(3) 0.053(3) -0.010(2) -0.002(3) -0.011(3)
C47 0.071(4) 0.049(3) 0.070(3) -0.004(3) 0.012(3) -0.015(3)
C48 0.058(3) 0.047(3) 0.051(3) -0.001(2) 0.010(2) -0.007(2)
C49 0.067(3) 0.054(3) 0.042(2) 0.005(2) 0.022(2) -0.004(3)
C50 0.085(5) 0.076(5) 0.096(5) 0.031(4) 0.029(4) -0.015(4)
C51 0.149(9) 0.101(7) 0.141(8) 0.034(6) 0.079(7) -0.029(6)
C52 0.162(9) 0.085(6) 0.085(5) 0.040(4) 0.044(5) -0.002(6)
C53 0.130(7) 0.095(6) 0.063(4) 0.042(4) 0.016(4) -0.001(5)
C54 0.084(4) 0.072(4) 0.073(4) 0.023(3) 0.019(3) -0.009(3)
C55 0.050(3) 0.059(3) 0.046(2) 0.001(2) 0.007(2) 0.005(2)
C56 0.065(4) 0.114(7) 0.114(6) 0.035(5) 0.009(4) 0.004(4)
C57 0.060(4) 0.162(10) 0.176(10) 0.062(8) 0.038(5) 0.041(6)
C58 0.093(6) 0.108(7) 0.118(6) 0.022(5) 0.019(5) 0.053(5)
C59 0.096(5) 0.062(4) 0.085(4) 0.008(3) -0.001(4) 0.021(4)
C60 0.063(3) 0.056(4) 0.088(4) 0.010(3) -0.001(3) 0.006(3)
C61 0.046(3) 0.030(2) 0.055(3) 0.0016(19) 0.017(2) -0.0057(18)
C62 0.086(4) 0.042(3) 0.047(3) 0.004(2) 0.007(3) -0.006(3)
C63 0.056(3) 0.053(3) 0.054(3) 0.008(2) -0.002(2) -0.002(2)
C64 0.085(4) 0.068(4) 0.069(4) 0.006(3) -0.010(3) 0.014(3)
C65 0.065(4) 0.095(6) 0.104(5) -0.010(5) -0.004(4) 0.018(4)
C66 0.064(4) 0.104(6) 0.100(5) 0.006(5) 0.008(4) -0.011(4)
C67 0.066(4) 0.083(5) 0.085(4) 0.024(4) 0.007(3) -0.017(3)
C68 0.110(5) 0.198(7) 0.064(4) 0.009(5) -0.011(4) 0.020(5)
C69 0.109(5) 0.157(7) 0.104(5) -0.030(5) -0.016(4) 0.006(5)
C70 0.110(5) 0.133(6) 0.109(5) -0.037(4) -0.002(4) 0.010(4)
C71 0.101(4) 0.159(7) 0.076(4) 0.010(4) 0.014(4) 0.026(4)
C72 0.108(5) 0.192(7) 0.060(4) 0.032(4) 0.007(4) 0.029(5)
Ru2 0.0335(2) 0.0422(2) 0.0373(2) 0.01303(16) 0.00408(15) -0.01015(15)
Fe2 0.0486(4) 0.0665(5) 0.0618(5) 0.0133(4) -0.0012(3) 0.0029(4)
P3 0.0441(6) 0.0573(8) 0.0439(6) 0.0105(6) 0.0101(5) -0.0139(6)
P4 0.0404(6) 0.0397(6) 0.0395(6) 0.0144(5) 0.0081(5) -0.0083(5)
N7 0.0396(19) 0.045(2) 0.0454(19) 0.0178(17) 0.0095(16) -0.0107(16)
N8 0.0398(19) 0.051(2) 0.0369(18) 0.0175(17) 0.0024(15) -0.0152(17)
N9 0.047(2) 0.050(2) 0.047(2) 0.0094(18) 0.0071(17) -0.0116(18)
N10 0.044(2) 0.082(4) 0.066(3) 0.034(3) -0.006(2) -0.015(2)
N11 0.060(3) 0.084(4) 0.057(2) 0.037(3) 0.008(2) 0.005(3)
N12 0.073(3) 0.071(4) 0.088(4) 0.023(3) 0.024(3) -0.016(3)
C73 0.043(2) 0.050(3) 0.050(2) 0.020(2) 0.001(2) -0.011(2)
C74 0.065(3) 0.045(3) 0.064(3) 0.015(2) -0.007(3) -0.016(2)
C75 0.074(4) 0.047(3) 0.068(3) 0.016(3) 0.007(3) -0.003(3)
C76 0.057(3) 0.055(3) 0.057(3) 0.025(2) 0.006(2) 0.002(2)
C77 0.042(2) 0.055(3) 0.041(2) 0.022(2) 0.0041(19) -0.011(2)
C78 0.040(2) 0.062(3) 0.042(2) 0.022(2) 0.0062(19) -0.010(2)
C79 0.039(2) 0.070(4) 0.052(3) 0.026(3) 0.003(2) -0.012(2)
C80 0.041(3) 0.080(4) 0.064(3) 0.031(3) -0.001(2) -0.014(3)
C81 0.046(3) 0.056(3) 0.042(2) 0.014(2) 0.002(2) -0.020(2)
C82 0.047(3) 0.060(3) 0.052(3) 0.011(2) 0.010(2) -0.019(2)
C83 0.052(3) 0.068(4) 0.073(4) -0.002(3) 0.005(3) -0.023(3)
C84 0.081(5) 0.057(4) 0.124(6) -0.009(4) 0.026(4) -0.021(3)
C85 0.072(4) 0.052(4) 0.128(6) 0.003(4) 0.027(4) -0.013(3)
C86 0.057(3) 0.047(3) 0.078(4) 0.012(3) 0.015(3) -0.009(2)
C87 0.044(3) 0.071(4) 0.043(2) 0.020(2) 0.003(2) -0.004(2)
C88 0.051(3) 0.080(4) 0.074(4) 0.014(3) 0.006(3) -0.002(3)
C89 0.070(4) 0.070(4) 0.094(5) 0.002(4) -0.019(4) 0.022(3)
C90 0.092(5) 0.069(4) 0.077(4) 0.029(3) -0.004(4) 0.012(4)
C91 0.087(4) 0.073(4) 0.068(4) 0.038(3) 0.018(3) 0.009(3)
C92 0.048(3) 0.140(7) 0.144(6) 0.066(6) -0.012(4) -0.040(4)
C93 0.077(4) 0.172(7) 0.163(6) 0.086(5) -0.027(4) -0.054(4)
C94 0.069(4) 0.185(7) 0.161(6) 0.069(5) -0.019(4) -0.060(4)
C95 0.082(4) 0.151(6) 0.145(6) 0.052(5) 0.008(4) -0.052(5)
C96 0.078(4) 0.106(6) 0.114(5) 0.027(4) 0.032(4) -0.032(4)
C97 0.045(3) 0.057(3) 0.061(3) 0.019(2) 0.023(2) -0.004(2)
C98 0.083(4) 0.083(4) 0.065(3) 0.007(3) 0.034(3) -0.023(4)
C99 0.079(4) 0.097(5) 0.104(5) 0.027(4) 0.059(4) -0.011(4)
C100 0.056(3) 0.094(5) 0.091(4) 0.013(4) 0.026(3) -0.024(3)
C101 0.048(3) 0.074(4) 0.087(4) 0.010(3) 0.016(3) -0.020(3)
C102 0.046(3) 0.062(3) 0.065(3) 0.015(3) 0.017(2) -0.012(2)
C103 0.058(3) 0.053(3) 0.057(3) 0.003(2) 0.021(2) -0.015(2)
C104 0.068(4) 0.070(4) 0.078(4) -0.003(3) 0.029(3) -0.005(3)
C105 0.078(5) 0.083(5) 0.132(7) 0.008(5) 0.037(5) 0.008(4)
C106 0.107(6) 0.058(4) 0.145(8) -0.017(5) 0.057(6) -0.015(4)
C107 0.124(7) 0.079(5) 0.094(5) -0.026(4) 0.032(5) -0.010(5)
C108 0.092(5) 0.077(5) 0.064(4) -0.003(3) 0.013(3) -0.007(4)
C109 0.052(3) 0.094(5) 0.043(2) 0.014(3) 0.016(2) -0.007(3)
C110 0.074(4) 0.108(6) 0.060(3) 0.030(4) 0.025(3) 0.018(4)
C111 0.093(5) 0.163(9) 0.067(4) 0.056(5) 0.027(4) 0.037(6)
C112 0.087(6) 0.236(14) 0.060(4) 0.052(6) 0.018(4) 0.049(7)
C113 0.064(4) 0.192(11) 0.058(4) 0.012(5) 0.003(3) -0.027(5)
C114 0.056(3) 0.147(7) 0.058(3) 0.025(4) 0.008(3) -0.021(4)
C115 0.052(3) 0.042(3) 0.046(2) 0.018(2) 0.014(2) -0.006(2)
C116 0.051(3) 0.055(3) 0.072(3) 0.025(3) 0.015(2) 0.000(2)
C117 0.046(3) 0.088(5) 0.084(4) 0.041(4) 0.013(3) 0.000(3)
C118 0.059(3) 0.065(4) 0.087(4) 0.033(3) 0.015(3) 0.011(3)
C119 0.080(4) 0.056(4) 0.081(4) 0.023(3) 0.018(3) 0.021(3)
C120 0.054(3) 0.056(3) 0.066(3) 0.019(3) 0.011(2) 0.001(2)
C121 0.047(2) 0.048(3) 0.040(2) 0.014(2) 0.0020(19) -0.011(2)
C122 0.054(3) 0.063(3) 0.049(3) 0.014(2) 0.006(2) -0.014(3)
C123 0.066(3) 0.075(4) 0.057(3) 0.009(3) 0.004(3) -0.027(3)
C124 0.087(4) 0.085(5) 0.045(3) 0.000(3) 0.007(3) -0.019(4)
C125 0.088(4) 0.073(4) 0.045(3) 0.009(3) 0.021(3) -0.010(3)
C126 0.057(3) 0.062(3) 0.055(3) 0.018(2) 0.017(2) -0.005(3)
C127 0.053(3) 0.044(3) 0.049(2) 0.017(2) 0.016(2) -0.006(2)
C128 0.068(4) 0.058(4) 0.123(6) 0.043(4) 0.017(4) -0.013(3)
C129 0.100(6) 0.068(5) 0.135(7) 0.034(5) 0.021(5) -0.030(4)
C130 0.121(6) 0.055(4) 0.103(5) 0.045(4) 0.040(5) 0.003(4)
C131 0.093(5) 0.069(4) 0.100(5) 0.053(4) 0.024(4) 0.007(4)
C132 0.072(4) 0.057(3) 0.076(4) 0.034(3) 0.010(3) 0.001(3)
C133 0.048(3) 0.045(3) 0.042(2) 0.011(2) 0.010(2) -0.012(2)
C134 0.044(3) 0.064(3) 0.057(3) 0.013(2) 0.014(2) -0.011(2)
C135 0.047(3) 0.076(4) 0.054(3) 0.032(3) 0.007(2) 0.000(3)
C136 0.083(4) 0.068(4) 0.107(5) 0.047(4) -0.022(4) -0.029(4)
C137 0.086(5) 0.100(6) 0.110(6) 0.074(5) -0.018(4) -0.003(4)
C138 0.071(4) 0.112(6) 0.059(3) 0.032(4) 0.000(3) -0.016(4)
C139 0.055(3) 0.080(4) 0.051(3) 0.010(3) 0.009(2) -0.008(3)
C140 0.116(7) 0.168(10) 0.071(4) -0.013(5) 0.013(5) 0.044(7)
C141 0.058(4) 0.144(9) 0.129(7) 0.003(6) 0.017(4) 0.028(5)
C142 0.060(4) 0.109(6) 0.096(5) 0.003(5) 0.015(4) -0.005(4)
C143 0.077(4) 0.099(6) 0.096(5) 0.032(4) 0.029(4) 0.003(4)
C144 0.079(5) 0.177(10) 0.063(4) 0.036(5) 0.026(4) 0.020(6)
P5 0.0462(8) 0.0724(11) 0.0849(10) 0.0285(9) -0.0014(7) -0.0052(7)
F1 0.095(4) 0.225(8) 0.133(4) 0.032(5) 0.031(3) 0.067(4)
F2 0.146(5) 0.113(5) 0.208(7) 0.053(5) -0.015(5) -0.063(4)
F3 0.083(3) 0.146(5) 0.162(5) 0.053(4) 0.035(3) 0.039(3)
F4 0.127(4) 0.085(4) 0.204(6) 0.021(4) -0.009(4) -0.038(3)
F5 0.111(4) 0.185(6) 0.097(3) 0.061(4) 0.007(3) 0.051(4)
F6 0.100(3) 0.169(6) 0.103(3) 0.063(4) 0.002(3) 0.008(3)
P6 0.155(3) 0.108(2) 0.154(3) 0.067(2) 0.047(2) -0.0056(19)
F7 0.201(10) 0.52(3) 0.375(18) 0.231(19) 0.156(11) 0.119(14)
F8 0.273(15) 0.091(7) 1.07(5) -0.016(16) -0.05(2) -0.060(8)
F9 0.268(13) 0.294(16) 0.382(18) 0.039(15) 0.181(13) -0.069(12)
F10 0.55(2) 0.177(10) 0.190(9) -0.023(8) -0.130(13) 0.015(13)
F11 0.211(8) 0.214(9) 0.175(7) 0.082(7) 0.011(6) 0.075(7)
F12 0.307(13) 0.276(14) 0.368(16) 0.259(14) 0.010(11) -0.001(11)
Cl1 0.194(9) 0.169(9) 0.189(8) 0.042(7) 0.050(7) -0.005(8)
Cl2 0.134(8) 0.141(8) 0.149(7) 0.058(6) 0.006(6) 0.039(6)
C01 0.15(3) 0.035(16) 0.21(3) 0.053(17) 0.038(14) -0.014(17)
Cl3 0.209(9) 0.168(9) 0.232(8) 0.027(7) 0.042(7) 0.005(7)
Cl4 0.143(7) 0.192(9) 0.177(7) 0.082(6) 0.029(6) 0.027(6)
C02 0.15(3) 0.049(15) 0.25(2) 0.069(14) 0.055(13) -0.020(17)
O1 0.137(5) 0.077(4) 0.146(5) -0.028(4) 0.058(4) 0.005(3)

loop_
_atom_type_symbol
_atom_type_description
_atom_type_scat_dispersion_real
_atom_type_scat_dispersion_imag
_atom_type_scat_source
C C 0.0033 0.0016 'International Tables Vol C Tables 4.2.6.8 and 6.1.1.4'
H H 0.0000 0.0000 'International Tables Vol C Tables 4.2.6.8 and 6.1.1.4'
N N 0.0061 0.0033 'International Tables Vol C Tables 4.2.6.8 and 6.1.1.4'
O O 0.0106 0.0060 'International Tables Vol C Tables 4.2.6.8 and 6.1.1.4'
F F 0.0171 0.0103 'International Tables Vol C Tables 4.2.6.8 and 6.1.1.4'
P P 0.1023 0.0942 'International Tables Vol C Tables 4.2.6.8 and 6.1.1.4'
Cl Cl 0.1484 0.1585 'International Tables Vol C Tables 4.2.6.8 and 6.1.1.4'
Fe Fe 0.3463 0.8444 'International Tables Vol C Tables 4.2.6.8 and 6.1.1.4'
Ru Ru -1.2594 0.8363 'International Tables Vol C Tables 4.2.6.8 and 6.1.1.4'

loop_
_geom_angle_atom_site_label_1
_geom_angle_atom_site_label_2
_geom_angle_atom_site_label_3
_geom_angle
N2 Ru1 C61 178.29(15)
N2 Ru1 N1 78.43(13)
C61 Ru1 N1 99.93(15)
N2 Ru1 N3 78.95(14)
C61 Ru1 N3 102.70(16)
N1 Ru1 N3 157.37(14)
N2 Ru1 P2 91.44(10)
C61 Ru1 P2 88.16(13)
N1 Ru1 P2 93.07(10)
N3 Ru1 P2 87.91(10)
N2 Ru1 P1 93.47(10)
C61 Ru1 P1 87.06(13)
N1 Ru1 P1 92.07(10)
N3 Ru1 P1 88.87(10)
P2 Ru1 P1 173.52(4)
C72 Fe1 C66 158.3(4)
C72 Fe1 C65 123.4(5)
C66 Fe1 C65 40.4(4)
C72 Fe1 C67 158.9(3)
C66 Fe1 C67 42.1(3)
C65 Fe1 C67 69.4(4)
C72 Fe1 C68 41.2(4)
C66 Fe1 C68 121.4(4)
C65 Fe1 C68 108.2(4)
C67 Fe1 C68 157.1(4)
C72 Fe1 C64 108.7(4)
C66 Fe1 C64 68.5(3)
C65 Fe1 C64 40.8(3)
C67 Fe1 C64 69.0(3)
C68 Fe1 C64 125.0(5)
C72 Fe1 C63 123.3(3)
C66 Fe1 C63 69.9(3)
C65 Fe1 C63 69.7(3)
C67 Fe1 C63 41.1(2)
C68 Fe1 C63 161.1(4)
C64 Fe1 C63 41.4(2)
C72 Fe1 C71 37.9(4)
C66 Fe1 C71 162.4(4)
C65 Fe1 C71 155.6(5)
C67 Fe1 C71 123.8(4)
C68 Fe1 C71 67.8(4)
C64 Fe1 C71 120.2(4)
C63 Fe1 C71 105.9(3)
C72 Fe1 C69 67.1(5)
C66 Fe1 C69 107.9(5)
C65 Fe1 C69 124.2(4)
C67 Fe1 C69 122.0(5)
C68 Fe1 C69 39.3(5)
C64 Fe1 C69 160.6(4)
C63 Fe1 C69 157.1(4)
C71 Fe1 C69 69.0(5)
C72 Fe1 C70 65.3(5)
C66 Fe1 C70 124.6(5)
C65 Fe1 C70 159.3(4)
C67 Fe1 C70 109.0(4)
C68 Fe1 C70 64.7(5)
C64 Fe1 C70 159.4(3)
C63 Fe1 C70 123.6(3)
C71 Fe1 C70 42.6(4)
C69 Fe1 C70 37.9(4)
C25 P1 C37 106.6(2)
C25 P1 C31 102.6(2)
C37 P1 C31 99.4(2)
C25 P1 Ru1 108.11(15)
C37 P1 Ru1 117.85(16)
C31 P1 Ru1 120.55(17)
C49 P2 C43 100.1(2)
C49 P2 C55 110.2(3)
C43 P2 C55 100.8(2)
C49 P2 Ru1 110.17(16)
C43 P2 Ru1 123.13(16)
C55 P2 Ru1 111.40(16)
C1 N1 C5 118.0(4)
C1 N1 Ru1 127.9(3)
C5 N1 Ru1 114.0(3)
C6 N2 C9 121.8(4)
C6 N2 Ru1 119.6(3)
C9 N2 Ru1 118.6(3)
C14 N3 C10 118.6(4)
C14 N3 Ru1 127.2(3)
C10 N3 Ru1 114.1(3)
C8 N4 C7 121.4(4)
C15 N5 C19 117.4(5)
C20 N6 C24 116.3(6)
C2 C1 N1 123.2(5)
C2 C1 H1A 118.4
N1 C1 H1A 118.4
C1 C2 C3 119.8(5)
C1 C2 H2A 120.1
C3 C2 H2A 120.1
C2 C3 C4 118.3(5)
C2 C3 H3A 120.9
C4 C3 H3A 120.9
C5 C4 C3 119.9(5)
C5 C4 H4A 120.0
C3 C4 H4A 120.0
N1 C5 C4 120.7(4)
N1 C5 C6 115.0(4)
C4 C5 C6 124.3(4)
N2 C6 C7 117.8(4)
N2 C6 C5 112.7(4)
C7 C6 C5 129.5(4)
N4 C7 C6 119.4(4)
N4 C7 C15 114.7(4)
C6 C7 C15 125.9(4)
N4 C8 C9 120.2(4)
N4 C8 C20 115.6(4)
C9 C8 C20 124.0(4)
N2 C9 C8 116.6(4)
N2 C9 C10 113.2(4)
C8 C9 C10 130.2(4)
N3 C10 C11 120.9(4)
N3 C10 C9 114.4(4)
C11 C10 C9 124.6(4)
C10 C11 C12 119.4(5)
C10 C11 H11A 120.3
C12 C11 H11A 120.3
C13 C12 C11 119.0(5)
C13 C12 H12A 120.5
C11 C12 H12A 120.5
C12 C13 C14 119.8(5)
C12 C13 H13A 120.1
C14 C13 H13A 120.1
N3 C14 C13 121.8(5)
N3 C14 H14A 119.1
C13 C14 H14A 119.1
N5 C15 C16 123.3(5)
N5 C15 C7 117.9(4)
C16 C15 C7 118.7(5)
C17 C16 C15 118.6(6)
C17 C16 H16A 120.7
C15 C16 H16A 120.7
C16 C17 C18 117.9(6)
C16 C17 H17A 121.1
C18 C17 H17A 121.1
C19 C18 C17 118.6(5)
C19 C18 H18A 120.7
C17 C18 H18A 120.7
C18 C19 N5 124.2(6)
C18 C19 H19A 117.9
N5 C19 H19A 117.9
N6 C20 C21 123.1(5)
N6 C20 C8 116.3(4)
C21 C20 C8 120.2(5)
C22 C21 C20 118.3(7)
C22 C21 H21A 120.9
C20 C21 H21A 120.9
C21 C22 C23 119.4(7)
C21 C22 H22A 120.3
C23 C22 H22A 120.3
C24 C23 C22 118.6(6)
C24 C23 H23A 120.7
C22 C23 H23A 120.7
C23 C24 N6 124.2(8)
C23 C24 H24A 117.9
N6 C24 H24A 117.9
C30 C25 C26 118.9(5)
C30 C25 P1 119.2(4)
C26 C25 P1 121.1(4)
C27 C26 C25 119.3(6)
C27 C26 H26A 120.4
C25 C26 H26A 120.4
C28 C27 C26 121.3(6)
C28 C27 H27A 119.4
C26 C27 H27A 119.4
C27 C28 C29 120.6(6)
C27 C28 H28A 119.7
C29 C28 H28A 119.7
C28 C29 C30 119.5(6)
C28 C29 H29A 120.2
C30 C29 H29A 120.2
C29 C30 C25 120.4(6)
C29 C30 H30A 119.8
C25 C30 H30A 119.8
C32 C31 C36 118.3(5)
C32 C31 P1 122.5(4)
C36 C31 P1 119.1(4)
C31 C32 C33 120.7(6)
C31 C32 H32A 119.6
C33 C32 H32A 119.6
C34 C33 C32 120.9(6)
C34 C33 H33A 119.6
C32 C33 H33A 119.6
C33 C34 C35 120.0(6)
C33 C34 H34A 120.0
C35 C34 H34A 120.0
C34 C35 C36 120.6(6)
C34 C35 H35A 119.7
C36 C35 H35A 119.7
C35 C36 C31 119.5(6)
C35 C36 H36A 120.3
C31 C36 H36A 120.3
C38 C37 C42 119.6(5)
C38 C37 P1 116.7(4)
C42 C37 P1 123.5(4)
C37 C38 C39 119.2(5)
C37 C38 H38A 120.4
C39 C38 H38A 120.4
C40 C39 C38 120.6(6)
C40 C39 H39A 119.7
C38 C39 H39A 119.7
C39 C40 C41 121.1(5)
C39 C40 H40A 119.4
C41 C40 H40A 119.4
C40 C41 C42 120.1(6)
C40 C41 H41A 120.0
C42 C41 H41A 120.0
C37 C42 C41 119.3(6)
C37 C42 H42A 120.3
C41 C42 H42A 120.3
C48 C43 C44 119.7(5)
C48 C43 P2 121.6(4)
C44 C43 P2 118.6(4)
C45 C44 C43 120.4(6)
C45 C44 H44A 119.8
C43 C44 H44A 119.8
C44 C45 C46 119.5(6)
C44 C45 H45A 120.2
C46 C45 H45A 120.2
C47 C46 C45 120.6(5)
C47 C46 H46A 119.7
C45 C46 H46A 119.7
C46 C47 C48 119.8(6)
C46 C47 H47A 120.1
C48 C47 H47A 120.1
C43 C48 C47 119.9(5)
C43 C48 H48A 120.1
C47 C48 H48A 120.1
C50 C49 C54 115.7(5)
C50 C49 P2 128.0(4)
C54 C49 P2 115.5(4)
C49 C50 C51 122.4(7)
C49 C50 H50A 118.8
C51 C50 H50A 118.8
C52 C51 C50 120.1(9)
C52 C51 H51A 119.9
C50 C51 H51A 119.9
C51 C52 C53 120.3(7)
C51 C52 H52A 119.8
C53 C52 H52A 119.8
C54 C53 C52 119.4(8)
C54 C53 H53A 120.3
C52 C53 H53A 120.3
C53 C54 C49 121.9(7)
C53 C54 H54A 119.0
C49 C54 H54A 119.0
C56 C55 C60 115.0(5)
C56 C55 P2 128.7(5)
C60 C55 P2 115.3(4)
C57 C56 C55 125.2(8)
C57 C56 H56A 117.4
C55 C56 H56A 117.4
C56 C57 C58 120.3(9)
C56 C57 H57A 119.8
C58 C57 H57A 119.8
C57 C58 C59 119.0(7)
C57 C58 H58A 120.5
C59 C58 H58A 120.5
C58 C59 C60 119.4(8)
C58 C59 H59A 120.3
C60 C59 H59A 120.3
C55 C60 C59 120.5(6)
C55 C60 H60A 119.7
C59 C60 H60A 119.7
C62 C61 Ru1 170.0(4)
C61 C62 C63 174.3(6)
C67 C63 C62 126.1(5)
C67 C63 C64 106.4(5)
C62 C63 C64 127.5(6)
C67 C63 Fe1 68.4(3)
C62 C63 Fe1 128.6(4)
C64 C63 Fe1 69.0(3)
C65 C64 C63 108.6(7)
C65 C64 Fe1 68.7(4)
C63 C64 Fe1 69.6(4)
C65 C64 H64A 125.3
C63 C64 H64A 126.1
Fe1 C64 H64A 126.4
C66 C65 C64 108.8(7)
C66 C65 Fe1 69.6(5)
C64 C65 Fe1 70.5(4)
C66 C65 H65A 125.4
C64 C65 H65A 125.8
Fe1 C65 H65A 125.7
C65 C66 C67 108.3(7)
C65 C66 Fe1 70.0(5)
C67 C66 Fe1 69.3(4)
C65 C66 H66A 126.4
C67 C66 H66A 125.3
Fe1 C66 H66A 126.5
C63 C67 C66 107.9(6)
C63 C67 Fe1 70.5(4)
C66 C67 Fe1 68.6(4)
C63 C67 H67A 125.6
C66 C67 H67A 126.5
Fe1 C67 H67A 125.8
C69 C68 C72 106.9(10)
C69 C68 Fe1 71.4(6)
C72 C68 Fe1 68.4(4)
C69 C68 H68A 126.8
C72 C68 H68A 126.3
Fe1 C68 H68A 126.3
C70 C69 C68 107.9(12)
C70 C69 Fe1 71.7(6)
C68 C69 Fe1 69.3(6)
C70 C69 H69A 126.6
C68 C69 H69A 125.6
Fe1 C69 H69A 125.4
C69 C70 C71 109.9(12)
C69 C70 Fe1 70.3(6)
C71 C70 Fe1 68.0(5)
C69 C70 H70A 125.5
C71 C70 H70A 124.3
Fe1 C70 H70A 124.1
C72 C71 C70 102.6(9)
C72 C71 Fe1 69.0(6)
C70 C71 Fe1 69.4(5)
C72 C71 H71A 128.4
C70 C71 H71A 128.9
Fe1 C71 H71A 127.8
C71 C72 C68 112.6(12)
C71 C72 Fe1 73.1(6)
C68 C72 Fe1 70.3(5)
C71 C72 H72A 123.8
C68 C72 H72A 123.6
Fe1 C72 H72A 124.1
N8 Ru2 C133 174.43(15)
N8 Ru2 N9 79.41(16)
C133 Ru2 N9 96.95(17)
N8 Ru2 N7 78.02(15)
C133 Ru2 N7 105.53(16)
N9 Ru2 N7 157.42(15)
N8 Ru2 P3 93.78(11)
C133 Ru2 P3 90.35(13)
N9 Ru2 P3 88.97(11)
N7 Ru2 P3 92.94(10)
N8 Ru2 P4 92.39(11)
C133 Ru2 P4 83.30(13)
N9 Ru2 P4 89.20(11)
N7 Ru2 P4 91.29(10)
P3 Ru2 P4 173.14(5)
C144 Fe2 C136 121.9(3)
C144 Fe2 C138 157.9(4)
C136 Fe2 C138 69.3(3)
C144 Fe2 C139 122.0(3)
C136 Fe2 C139 69.0(3)
C138 Fe2 C139 40.3(3)
C144 Fe2 C137 160.6(4)
C136 Fe2 C137 42.0(3)
C138 Fe2 C137 39.5(3)
C139 Fe2 C137 67.1(3)
C144 Fe2 C141 67.0(4)
C136 Fe2 C141 128.1(4)
C138 Fe2 C141 123.5(3)
C139 Fe2 C141 155.8(3)
C137 Fe2 C141 112.4(4)
C144 Fe2 C140 41.5(4)
C136 Fe2 C140 107.8(4)
C138 Fe2 C140 158.9(4)
C139 Fe2 C140 159.9(3)
C137 Fe2 C140 124.7(5)
C141 Fe2 C140 41.0(3)
C144 Fe2 C142 66.8(3)
C136 Fe2 C142 164.0(3)
C138 Fe2 C142 107.7(3)
C139 Fe2 C142 119.5(3)
C137 Fe2 C142 126.0(3)
C141 Fe2 C142 39.5(4)
C140 Fe2 C142 69.0(4)
C144 Fe2 C143 39.9(3)
C136 Fe2 C143 155.8(3)
C138 Fe2 C143 122.4(3)
C139 Fe2 C143 105.3(3)
C137 Fe2 C143 159.2(3)
C141 Fe2 C143 66.0(4)
C140 Fe2 C143 69.0(4)
C142 Fe2 C143 39.2(3)
C144 Fe2 C135 106.2(3)
C136 Fe2 C135 40.6(3)
C138 Fe2 C135 69.0(2)
C139 Fe2 C135 41.5(2)
C137 Fe2 C135 68.4(3)
C141 Fe2 C135 162.6(3)
C140 Fe2 C135 123.2(3)
C142 Fe2 C135 154.5(3)
C143 Fe2 C135 119.8(3)
C97 P3 C109 103.3(2)
C97 P3 C103 100.0(2)
C109 P3 C103 106.2(3)
C97 P3 Ru2 119.88(17)
C109 P3 Ru2 109.09(17)
C103 P3 Ru2 116.87(16)
C121 P4 C127 100.9(2)
C121 P4 C115 100.1(2)
C127 P4 C115 110.6(2)
C121 P4 Ru2 122.65(15)
C127 P4 Ru2 111.64(16)
C115 P4 Ru2 110.02(14)
C73 N7 C77 116.6(4)
C73 N7 Ru2 128.5(3)
C77 N7 Ru2 114.1(3)
C78 N8 C81 122.1(4)
C78 N8 Ru2 119.8(3)
C81 N8 Ru2 117.9(3)
C86 N9 C82 119.0(5)
C86 N9 Ru2 127.4(3)
C82 N9 Ru2 113.5(3)
C80 N10 C79 120.6(4)
C87 N11 C91 117.7(5)
C96 N12 C92 118.2(6)
N7 C73 C74 124.2(5)
N7 C73 H73A 117.9
C74 C73 H73A 117.9
C73 C74 C75 118.4(5)
C73 C74 H74A 120.8
C75 C74 H74A 120.8
C74 C75 C76 119.1(5)
C74 C75 H75A 120.5
C76 C75 H75A 120.5
C77 C76 C75 119.9(5)
C77 C76 H76A 120.0
C75 C76 H76A 120.0
C76 C77 N7 121.6(4)
C76 C77 C78 123.8(5)
N7 C77 C78 114.3(4)
N8 C78 C79 118.2(4)
N8 C78 C77 113.0(4)
C79 C78 C77 128.7(5)
N10 C79 C78 117.9(5)
N10 C79 C87 114.8(4)
C78 C79 C87 127.2(4)
N10 C80 C81 120.0(5)
N10 C80 C92 115.7(5)
C81 C80 C92 124.1(6)
N8 C81 C80 117.7(5)
N8 C81 C82 113.2(4)
C80 C81 C82 129.0(5)
N9 C82 C83 120.3(5)
N9 C82 C81 114.7(4)
C83 C82 C81 124.9(5)
C84 C83 C82 119.9(5)
C84 C83 H83A 120.0
C82 C83 H83A 120.0
C85 C84 C83 119.4(6)
C85 C84 H84A 120.3
C83 C84 H84A 120.3
C84 C85 C86 118.1(7)
C84 C85 H85A 120.9
C86 C85 H85A 120.9
N9 C86 C85 122.9(6)
N9 C86 H86A 118.5
C85 C86 H86A 118.5
N11 C87 C88 122.0(5)
N11 C87 C79 117.0(4)
C88 C87 C79 120.9(5)
C89 C88 C87 118.5(6)
C89 C88 H88A 120.8
C87 C88 H88A 120.8
C88 C89 C90 119.7(6)
C88 C89 H89A 120.1
C90 C89 H89A 120.1
C91 C90 C89 118.8(6)
C91 C90 H90A 120.6
C89 C90 H90A 120.6
N11 C91 C90 123.2(6)
N11 C91 H91A 118.4
C90 C91 H91A 118.4
C93 C92 N12 121.8(7)
C93 C92 C80 123.3(8)
N12 C92 C80 114.3(5)
C92 C93 C94 117.3(9)
C92 C93 H93A 121.4
C94 C93 H93A 121.4
C95 C94 C93 119.7(8)
C95 C94 H94A 120.2
C93 C94 H94A 120.2
C94 C95 C96 120.5(8)
C94 C95 H95A 119.7
C96 C95 H95A 119.7
C95 C96 N12 121.9(8)
C95 C96 H96A 119.1
N12 C96 H96A 119.1
C102 C97 C98 119.2(5)
C102 C97 P3 119.6(4)
C98 C97 P3 121.0(4)
C97 C98 C99 119.6(6)
C97 C98 H98A 120.2
C99 C98 H98A 120.2
C100 C99 C98 120.2(6)
C100 C99 H99A 119.9
C98 C99 H99A 119.9
C99 C100 C101 121.8(6)
C99 C100 H10B 119.1
C101 C100 H10B 119.1
C100 C101 C102 118.8(6)
C100 C101 H10C 120.6
C102 C101 H10C 120.6
C97 C102 C101 120.3(5)
C97 C102 H10D 119.8
C101 C102 H10D 119.8
C104 C103 C108 119.7(6)
C104 C103 P3 117.7(4)
C108 C103 P3 122.5(5)
C103 C104 C105 122.0(7)
C103 C104 H10E 119.0
C105 C104 H10E 119.0
C104 C105 C106 117.3(8)
C104 C105 H10F 121.3
C106 C105 H10F 121.3
C107 C106 C105 121.1(8)
C107 C106 H10G 119.4
C105 C106 H10G 119.4
C106 C107 C108 120.0(7)
C106 C107 H10H 120.0
C108 C107 H10H 120.0
C107 C108 C103 119.8(7)
C107 C108 H10I 120.1
C103 C108 H10I 120.1
C114 C109 C110 119.2(6)
C114 C109 P3 120.3(5)
C110 C109 P3 120.1(5)
C111 C110 C109 119.7(8)
C111 C110 H11C 120.2
C109 C110 H11C 120.2
C112 C111 C110 120.1(9)
C112 C111 H11D 120.0
C110 C111 H11D 120.0
C113 C112 C111 120.7(7)
C113 C112 H11E 119.6
C111 C112 H11E 119.6
C112 C113 C114 122.9(8)
C112 C113 H11F 118.5
C114 C113 H11F 118.5
C109 C114 C113 117.4(8)
C109 C114 H11B 121.3
C113 C114 H11B 121.3
C116 C115 C120 120.1(5)
C116 C115 P4 122.6(4)
C120 C115 P4 116.4(4)
C115 C116 C117 120.5(6)
C115 C116 H11I 119.7
C117 C116 H11I 119.7
C118 C117 C116 120.4(6)
C118 C117 H11J 119.8
C116 C117 H11J 119.8
C117 C118 C119 119.3(6)
C117 C118 H11K 120.4
C119 C118 H11K 120.4
C118 C119 C120 120.6(6)
C118 C119 H11L 119.7
C120 C119 H11L 119.7
C115 C120 C119 119.0(5)
C115 C120 H12C 120.5
C119 C120 H12C 120.5
C122 C121 C126 119.1(4)
C122 C121 P4 123.4(4)
C126 C121 P4 117.4(4)
C121 C122 C123 120.0(5)
C121 C122 H12D 120.0
C123 C122 H12D 120.0
C124 C123 C122 120.0(5)
C124 C123 H12E 120.0
C122 C123 H12E 120.0
C123 C124 C125 120.7(5)
C123 C124 H12F 119.7
C125 C124 H12F 119.7
C126 C125 C124 119.5(5)
C126 C125 H12G 120.3
C124 C125 H12G 120.3
C125 C126 C121 120.7(5)
C125 C126 H12H 119.6
C121 C126 H12H 119.6
C128 C127 C132 117.6(5)
C128 C127 P4 126.9(4)
C132 C127 P4 115.2(4)
C127 C128 C129 122.4(7)
C127 C128 H12I 118.8
C129 C128 H12I 118.8
C128 C129 C130 119.6(7)
C128 C129 H12J 120.2
C130 C129 H12J 120.2
C131 C130 C129 119.5(6)
C131 C130 H13B 120.3
C129 C130 H13B 120.3
C130 C131 C132 119.7(6)
C130 C131 H13C 120.1
C132 C131 H13C 120.1
C127 C132 C131 121.2(6)
C127 C132 H13D 119.4
C131 C132 H13D 119.4
C134 C133 Ru2 171.1(4)
C133 C134 C135 176.2(5)
C136 C135 C134 125.8(5)
C136 C135 C139 106.8(5)
C134 C135 C139 127.3(6)
C136 C135 Fe2 68.7(4)
C134 C135 Fe2 125.7(4)
C139 C135 Fe2 68.4(3)
C135 C136 C137 106.5(6)
C135 C136 Fe2 70.7(3)
C137 C136 Fe2 69.3(4)
C135 C136 H13E 127.0
C137 C136 H13E 126.5
Fe2 C136 H13E 126.8
C138 C137 C136 109.4(6)
C138 C137 Fe2 70.1(4)
C136 C137 Fe2 68.7(4)
C138 C137 H13F 125.6
C136 C137 H13F 124.9
Fe2 C137 H13F 125.0
C137 C138 C139 108.5(6)
C137 C138 Fe2 70.4(5)
C139 C138 Fe2 70.0(3)
C137 C138 H13G 125.1
C139 C138 H13G 126.4
Fe2 C138 H13G 125.7
C138 C139 C135 108.7(6)
C138 C139 Fe2 69.8(4)
C135 C139 Fe2 70.0(3)
C138 C139 H13H 125.4
C135 C139 H13H 125.9
Fe2 C139 H13H 125.5
C141 C140 C144 102.6(9)
C141 C140 Fe2 69.4(5)
C144 C140 Fe2 68.4(4)
C141 C140 H14B 128.4
C144 C140 H14B 128.9
Fe2 C140 H14B 127.5
C142 C141 C140 110.9(9)
C142 C141 Fe2 70.5(5)
C140 C141 Fe2 69.5(5)
C142 C141 H14C 125.4
C140 C141 H14C 123.6
Fe2 C141 H14C 124.8
C143 C142 C141 108.0(7)
C143 C142 Fe2 70.6(4)
C141 C142 Fe2 70.0(5)
C143 C142 H14D 126.5
C141 C142 H14D 125.5
Fe2 C142 H14D 125.5
C142 C143 C144 108.3(8)
C142 C143 Fe2 70.2(5)
C144 C143 Fe2 68.8(5)
C142 C143 H14E 126.1
C144 C143 H14E 125.6
Fe2 C143 H14E 126.5
C143 C144 C140 110.0(7)
C143 C144 Fe2 71.3(4)
C140 C144 Fe2 70.0(5)
C143 C144 H14F 126.5
C140 C144 H14F 123.4
Fe2 C144 H14F 125.5
F1 P5 F6 90.2(3)
F1 P5 F5 91.3(3)
F6 P5 F5 178.4(4)
F1 P5 F4 95.1(4)
F6 P5 F4 88.2(4)
F5 P5 F4 92.3(4)
F1 P5 F2 89.4(4)
F6 P5 F2 87.8(4)
F5 P5 F2 91.5(4)
F4 P5 F2 174.1(5)
F1 P5 F3 177.5(4)
F6 P5 F3 88.8(3)
F5 P5 F3 89.7(3)
F4 P5 F3 87.2(4)
F2 P5 F3 88.4(4)
F8 P6 F10 155.3(17)
F8 P6 F7 93.1(14)
F10 P6 F7 108.7(11)
F8 P6 F11 99.2(11)
F10 P6 F11 93.6(6)
F7 P6 F11 86.6(7)
F8 P6 F9 78.9(11)
F10 P6 F9 80.5(10)
F7 P6 F9 169.8(9)
F11 P6 F9 88.4(7)
F8 P6 F12 86.1(12)
F10 P6 F12 81.4(7)
F7 P6 F12 93.1(8)
F11 P6 F12 174.7(7)
F9 P6 F12 92.7(8)
Cl1 C01 Cl2 113.0(12)
Cl1 C01 H1 118.1
Cl2 C01 H1 119.9
Cl1 C01 H2 86.4
Cl2 C01 H2 105.4
H1 C01 H2 107.1
Cl4 C02 Cl3 116.3(12)
Cl4 C02 H3 108.2
Cl3 C02 H3 108.2
Cl4 C02 H4 108.2
Cl3 C02 H4 108.2
H3 C02 H4 107.4

loop_
_geom_bond_atom_site_label_1
_geom_bond_atom_site_label_2
_geom_bond_distance
Ru1 N2 1.983(3)
Ru1 C61 2.071(3)
Ru1 N1 2.087(3)
Ru1 N3 2.092(4)
Ru1 P2 2.4009(12)
Ru1 P1 2.4026(12)
Fe1 C72 1.988(9)
Fe1 C66 1.992(8)
Fe1 C65 1.998(8)
Fe1 C67 2.002(7)
Fe1 C68 2.013(8)
Fe1 C64 2.023(7)
Fe1 C63 2.030(5)
Fe1 C71 2.038(9)
Fe1 C69 2.040(10)
Fe1 C70 2.057(10)
P1 C25 1.829(4)
P1 C37 1.837(5)
P1 C31 1.844(5)
P2 C49 1.838(5)
P2 C43 1.846(5)
P2 C55 1.848(5)
N1 C1 1.362(5)
N1 C5 1.368(5)
N2 C6 1.351(6)
N2 C9 1.361(5)
N3 C14 1.352(6)
N3 C10 1.365(6)
N4 C8 1.319(6)
N4 C7 1.332(6)
N5 C15 1.299(7)
N5 C19 1.347(7)
N6 C20 1.325(7)
N6 C24 1.356(8)
C1 C2 1.354(7)
C1 H1A 0.9300
C2 C3 1.381(8)
C2 H2A 0.9300
C3 C4 1.399(7)
C3 H3A 0.9300
C4 C5 1.389(6)
C4 H4A 0.9300
C5 C6 1.472(6)
C6 C7 1.411(6)
C7 C15 1.501(6)
C8 C9 1.419(6)
C8 C20 1.481(6)
C9 C10 1.483(7)
C10 C11 1.382(6)
C11 C12 1.388(8)
C11 H11A 0.9300
C12 C13 1.368(8)
C12 H12A 0.9300
C13 C14 1.374(7)
C13 H13A 0.9300
C14 H14A 0.9300
C15 C16 1.392(7)
C16 C17 1.386(8)
C16 H16A 0.9300
C17 C18 1.391(10)
C17 H17A 0.9300
C18 C19 1.344(9)
C18 H18A 0.9300
C19 H19A 0.9300
C20 C21 1.401(7)
C21 C22 1.369(9)
C21 H21A 0.9300
C22 C23 1.372(11)
C22 H22A 0.9300
C23 C24 1.354(11)
C23 H23A 0.9300
C24 H24A 0.9300
C25 C30 1.401(7)
C25 C26 1.405(7)
C26 C27 1.390(8)
C26 H26A 0.9300
C27 C28 1.363(10)
C27 H27A 0.9300
C28 C29 1.378(10)
C28 H28A 0.9300
C29 C30 1.396(7)
C29 H29A 0.9300
C30 H30A 0.9300
C31 C32 1.382(7)
C31 C36 1.399(7)
C32 C33 1.386(8)
C32 H32A 0.9300
C33 C34 1.346(10)
C33 H33A 0.9300
C34 C35 1.370(10)
C34 H34A 0.9300
C35 C36 1.396(8)
C35 H35A 0.9300
C36 H36A 0.9300
C37 C38 1.377(7)
C37 C42 1.392(7)
C38 C39 1.415(7)
C38 H38A 0.9300
C39 C40 1.345(9)
C39 H39A 0.9300
C40 C41 1.351(10)
C40 H40A 0.9300
C41 C42 1.415(8)
C41 H41A 0.9300
C42 H42A 0.9300
C43 C48 1.372(7)
C43 C44 1.393(7)
C44 C45 1.378(8)
C44 H44A 0.9300
C45 C46 1.383(9)
C45 H45A 0.9300
C46 C47 1.368(8)
C46 H46A 0.9300
C47 C48 1.401(7)
C47 H47A 0.9300
C48 H48A 0.9300
C49 C50 1.352(8)
C49 C54 1.386(8)
C50 C51 1.402(10)
C50 H50A 0.9300
C51 C52 1.297(13)
C51 H51A 0.9300
C52 C53 1.380(12)
C52 H52A 0.9300
C53 C54 1.365(9)
C53 H53A 0.9300
C54 H54A 0.9300
C55 C56 1.370(9)
C55 C60 1.381(9)
C56 C57 1.310(10)
C56 H56A 0.9300
C57 C58 1.346(14)
C57 H57A 0.9300
C58 C59 1.373(12)
C58 H58A 0.9300
C59 C60 1.405(9)
C59 H59A 0.9300
C60 H60A 0.9300
C61 C62 1.198(4)
C62 C63 1.425(5)
C63 C67 1.415(8)
C63 C64 1.432(8)
C64 C65 1.402(10)
C64 H64A 0.9801
C65 C66 1.378(12)
C65 H65A 0.9800
C66 C67 1.434(10)
C66 H66A 0.9799
C67 H67A 0.9801
C68 C69 1.365(17)
C68 C72 1.409(14)
C68 H68A 0.9801
C69 C70 1.331(13)
C69 H69A 0.9800
C70 C71 1.488(15)
C70 H70A 0.9800
C71 C72 1.308(13)
C71 H71A 0.9800
C72 H72A 0.9801
Ru2 N8 1.993(4)
Ru2 C133 2.043(5)
Ru2 N9 2.085(4)
Ru2 N7 2.109(4)
Ru2 P3 2.3891(13)
Ru2 P4 2.3926(12)
Fe2 C144 2.022(7)
Fe2 C136 2.034(7)
Fe2 C138 2.037(7)
Fe2 C139 2.040(6)
Fe2 C137 2.042(7)
Fe2 C141 2.042(8)
Fe2 C140 2.043(8)
Fe2 C142 2.049(7)
Fe2 C143 2.054(8)
Fe2 C135 2.062(5)
P3 C97 1.832(5)
P3 C109 1.836(5)
P3 C103 1.844(6)
P4 C121 1.834(4)
P4 C127 1.838(5)
P4 C115 1.857(5)
N7 C73 1.359(6)
N7 C77 1.374(6)
N8 C78 1.354(7)
N8 C81 1.355(6)
N9 C86 1.322(7)
N9 C82 1.369(6)
N10 C80 1.348(8)
N10 C79 1.373(7)
N11 C87 1.333(7)
N11 C91 1.343(8)
N12 C96 1.344(8)
N12 C92 1.364(9)
C73 C74 1.363(8)
C73 H73A 0.9300
C74 C75 1.380(8)
C74 H74A 0.9300
C75 C76 1.386(8)
C75 H75A 0.9300
C76 C77 1.372(8)
C76 H76A 0.9300
C77 C78 1.480(6)
C78 C79 1.407(6)
C79 C87 1.466(8)
C80 C81 1.379(7)
C80 C92 1.502(8)
C81 C82 1.485(8)
C82 C83 1.390(8)
C83 C84 1.380(10)
C83 H83A 0.9300
C84 C85 1.374(10)
C84 H84A 0.9300
C85 C86 1.401(8)
C85 H85A 0.9300
C86 H86A 0.9300
C87 C88 1.400(8)
C88 C89 1.362(10)
C88 H88A 0.9300
C89 C90 1.369(11)
C89 H89A 0.9300
C90 C91 1.359(9)
C90 H90A 0.9300
C91 H91A 0.9300
C92 C93 1.334(11)
C93 C94 1.432(12)
C93 H93A 0.9300
C94 C95 1.321(13)
C94 H94A 0.9300
C95 C96 1.337(11)
C95 H95A 0.9300
C96 H96A 0.9300
C97 C102 1.383(7)
C97 C98 1.394(7)
C98 C99 1.408(8)
C98 H98A 0.9300
C99 C100 1.334(10)
C99 H99A 0.9300
C100 C101 1.381(9)
C100 H10B 0.9300
C101 C102 1.406(7)
C101 H10C 0.9300
C102 H10D 0.9300
C103 C104 1.344(9)
C103 C108 1.401(8)
C104 C105 1.408(10)
C104 H10E 0.9300
C105 C106 1.414(12)
C105 H10F 0.9300
C106 C107 1.353(12)
C106 H10G 0.9300
C107 C108 1.398(11)
C107 H10H 0.9300
C108 H10I 0.9300
C109 C114 1.384(9)
C109 C110 1.391(10)
C110 C111 1.390(9)
C110 H11C 0.9300
C111 C112 1.365(14)
C111 H11D 0.9300
C112 C113 1.282(15)
C112 H11E 0.9300
C113 C114 1.427(11)
C113 H11F 0.9300
C114 H11B 0.9300
C115 C116 1.368(7)
C115 C120 1.371(7)
C116 C117 1.400(8)
C116 H11I 0.9300
C117 C118 1.369(10)
C117 H11J 0.9300
C118 C119 1.373(9)
C118 H11K 0.9300
C119 C120 1.424(8)
C119 H11L 0.9300
C120 H12C 0.9300
C121 C122 1.386(7)
C121 C126 1.402(7)
C122 C123 1.395(8)
C122 H12D 0.9300
C123 C124 1.368(8)
C123 H12E 0.9300
C124 C125 1.391(9)
C124 H12F 0.9300
C125 C126 1.369(8)
C125 H12G 0.9300
C126 H12H 0.9300
C127 C128 1.375(8)
C127 C132 1.378(8)
C128 C129 1.377(10)
C128 H12I 0.9300
C129 C130 1.385(11)
C129 H12J 0.9300
C130 C131 1.375(10)
C130 H13B 0.9300
C131 C132 1.400(9)
C131 H13C 0.9300
C132 H13D 0.9300
C133 C134 1.194(7)
C134 C135 1.431(7)
C135 C136 1.421(9)
C135 C139 1.454(8)
C136 C137 1.460(9)
C136 H13E 0.9801
C137 C138 1.378(12)
C137 H13F 0.9800
C138 C139 1.403(9)
C138 H13G 0.9800
C139 H13H 0.9800
C140 C141 1.431(12)
C140 C144 1.441(14)
C140 H14B 0.9798
C141 C142 1.383(13)
C141 H14C 0.9800
C142 C143 1.375(11)
C142 H14D 0.9801
C143 C144 1.390(12)
C143 H14E 0.9800
C144 H14F 0.9800
P5 F1 1.541(5)
P5 F6 1.575(5)
P5 F5 1.578(5)
P5 F4 1.590(5)
P5 F2 1.596(6)
P5 F3 1.598(5)
P6 F8 1.390(13)
P6 F10 1.485(11)
P6 F7 1.487(11)
P6 F11 1.490(7)
P6 F9 1.550(11)
P6 F12 1.577(8)
Cl1 C01 1.716(15)
Cl2 C01 1.718(15)
C01 H1 0.9700
C01 H2 0.9700
Cl3 C02 1.712(15)
Cl4 C02 1.712(15)
C02 H3 0.9700
C02 H4 0.9700

loop_
_geom_torsion_atom_site_label_1
_geom_torsion_atom_site_label_2
_geom_torsion_atom_site_label_3
_geom_torsion_atom_site_label_4
_geom_torsion
N2 Ru1 P1 C25 -12.98(19)
C61 Ru1 P1 C25 168.7(2)
N1 Ru1 P1 C25 -91.51(19)
N3 Ru1 P1 C25 65.87(19)
P2 Ru1 P1 C25 126.1(4)
N2 Ru1 P1 C37 107.9(2)
C61 Ru1 P1 C37 -70.4(2)
N1 Ru1 P1 C37 29.4(2)
N3 Ru1 P1 C37 -173.2(2)
P2 Ru1 P1 C37 -113.0(4)
N2 Ru1 P1 C31 -130.29(19)
C61 Ru1 P1 C31 51.3(2)
N1 Ru1 P1 C31 151.18(19)
N3 Ru1 P1 C31 -51.4(2)
P2 Ru1 P1 C31 8.8(4)
N2 Ru1 P2 C49 98.4(2)
C61 Ru1 P2 C49 -83.3(2)
N1 Ru1 P2 C49 176.9(2)
N3 Ru1 P2 C49 19.5(2)
P1 Ru1 P2 C49 -40.8(4)
N2 Ru1 P2 C43 -144.0(2)
C61 Ru1 P2 C43 34.3(2)
N1 Ru1 P2 C43 -65.5(2)
N3 Ru1 P2 C43 137.1(2)
P1 Ru1 P2 C43 76.9(4)
N2 Ru1 P2 C55 -24.2(2)
C61 Ru1 P2 C55 154.1(2)
N1 Ru1 P2 C55 54.3(2)
N3 Ru1 P2 C55 -103.1(2)
P1 Ru1 P2 C55 -163.3(4)
N2 Ru1 N1 C1 177.3(4)
C61 Ru1 N1 C1 -2.2(4)
N3 Ru1 N1 C1 178.4(4)
P2 Ru1 N1 C1 86.5(4)
P1 Ru1 N1 C1 -89.6(4)
N2 Ru1 N1 C5 1.8(3)
C61 Ru1 N1 C5 -177.7(3)
N3 Ru1 N1 C5 2.9(5)
P2 Ru1 N1 C5 -89.0(3)
P1 Ru1 N1 C5 95.0(3)
C61 Ru1 N2 C6 19(5)
N1 Ru1 N2 C6 2.2(3)
N3 Ru1 N2 C6 -177.4(3)
P2 Ru1 N2 C6 95.0(3)
P1 Ru1 N2 C6 -89.2(3)
C61 Ru1 N2 C9 -160(5)
N1 Ru1 N2 C9 -176.0(3)
N3 Ru1 N2 C9 4.4(3)
P2 Ru1 N2 C9 -83.2(3)
P1 Ru1 N2 C9 92.6(3)
N2 Ru1 N3 C14 178.4(4)
C61 Ru1 N3 C14 -2.0(4)
N1 Ru1 N3 C14 177.4(4)
P2 Ru1 N3 C14 -89.7(4)
P1 Ru1 N3 C14 84.7(4)
N2 Ru1 N3 C10 1.2(3)
C61 Ru1 N3 C10 -179.3(3)
N1 Ru1 N3 C10 0.1(5)
P2 Ru1 N3 C10 93.1(3)
P1 Ru1 N3 C10 -92.6(3)
C5 N1 C1 C2 2.5(7)
Ru1 N1 C1 C2 -172.9(4)
N1 C1 C2 C3 1.5(9)
C1 C2 C3 C4 -2.9(9)
C2 C3 C4 C5 0.5(9)
C1 N1 C5 C4 -4.8(6)
Ru1 N1 C5 C4 171.1(4)
C1 N1 C5 C6 178.8(4)
Ru1 N1 C5 C6 -5.2(5)
C3 C4 C5 N1 3.4(8)
C3 C4 C5 C6 179.4(5)
C9 N2 C6 C7 -6.5(6)
Ru1 N2 C6 C7 175.3(3)
C9 N2 C6 C5 172.7(4)
Ru1 N2 C6 C5 -5.5(5)
N1 C5 C6 N2 6.9(5)
C4 C5 C6 N2 -169.3(4)
N1 C5 C6 C7 -174.0(4)
C4 C5 C6 C7 9.8(8)
C8 N4 C7 C6 -7.7(7)
C8 N4 C7 C15 171.2(4)
N2 C6 C7 N4 15.0(6)
C5 C6 C7 N4 -164.1(5)
N2 C6 C7 C15 -163.7(4)
C5 C6 C7 C15 17.2(8)
C7 N4 C8 C9 -8.0(7)
C7 N4 C8 C20 167.5(5)
C6 N2 C9 C8 -8.3(6)
Ru1 N2 C9 C8 169.9(3)
C6 N2 C9 C10 173.1(4)
Ru1 N2 C9 C10 -8.7(5)
N4 C8 C9 N2 15.9(6)
C20 C8 C9 N2 -159.1(4)
N4 C8 C9 C10 -165.8(5)
C20 C8 C9 C10 19.2(8)
C14 N3 C10 C11 -6.2(6)
Ru1 N3 C10 C11 171.4(4)
C14 N3 C10 C9 176.5(4)
Ru1 N3 C10 C9 -6.0(5)
N2 C9 C10 N3 9.4(5)
C8 C9 C10 N3 -168.9(4)
N2 C9 C10 C11 -167.8(4)
C8 C9 C10 C11 13.9(8)
N3 C10 C11 C12 2.8(7)
C9 C10 C11 C12 179.9(5)
C10 C11 C12 C13 3.0(8)
C11 C12 C13 C14 -5.5(8)
C10 N3 C14 C13 3.7(7)
Ru1 N3 C14 C13 -173.5(4)
C12 C13 C14 N3 2.2(8)
C19 N5 C15 C16 -0.3(8)
C19 N5 C15 C7 176.4(5)
N4 C7 C15 N5 -137.5(5)
C6 C7 C15 N5 41.3(7)
N4 C7 C15 C16 39.3(7)
C6 C7 C15 C16 -141.9(5)
N5 C15 C16 C17 0.1(9)
C7 C15 C16 C17 -176.5(5)
C15 C16 C17 C18 0.8(9)
C16 C17 C18 C19 -1.5(9)
C17 C18 C19 N5 1.5(9)
C15 N5 C19 C18 -0.6(9)
C24 N6 C20 C21 1.9(10)
C24 N6 C20 C8 175.0(7)
N4 C8 C20 N6 -136.3(6)
C9 C8 C20 N6 39.0(8)
N4 C8 C20 C21 37.0(7)
C9 C8 C20 C21 -147.8(5)
N6 C20 C21 C22 -1.2(10)
C8 C20 C21 C22 -174.0(6)
C20 C21 C22 C23 1.4(11)
C21 C22 C23 C24 -2.4(13)
C22 C23 C24 N6 3.3(14)
C20 N6 C24 C23 -3.1(13)
C37 P1 C25 C30 144.5(4)
C31 P1 C25 C30 40.5(4)
Ru1 P1 C25 C30 -87.8(4)
C37 P1 C25 C26 -46.0(4)
C31 P1 C25 C26 -150.0(4)
Ru1 P1 C25 C26 81.7(4)
C30 C25 C26 C27 -1.8(7)
P1 C25 C26 C27 -171.3(4)
C25 C26 C27 C28 1.1(9)
C26 C27 C28 C29 1.1(11)
C27 C28 C29 C30 -2.4(10)
C28 C29 C30 C25 1.7(9)
C26 C25 C30 C29 0.4(7)
P1 C25 C30 C29 170.2(4)
C25 P1 C31 C32 -136.1(4)
C37 P1 C31 C32 114.3(4)
Ru1 P1 C31 C32 -16.0(5)
C25 P1 C31 C36 47.3(4)
C37 P1 C31 C36 -62.2(4)
Ru1 P1 C31 C36 167.4(3)
C36 C31 C32 C33 -1.5(7)
P1 C31 C32 C33 -178.1(4)
C31 C32 C33 C34 0.3(9)
C32 C33 C34 C35 1.0(10)
C33 C34 C35 C36 -1.0(9)
C34 C35 C36 C31 -0.4(8)
C32 C31 C36 C35 1.6(7)
P1 C31 C36 C35 178.2(4)
C25 P1 C37 C38 166.9(4)
C31 P1 C37 C38 -86.8(5)
Ru1 P1 C37 C38 45.3(5)
C25 P1 C37 C42 -18.7(5)
C31 P1 C37 C42 87.5(5)
Ru1 P1 C37 C42 -140.4(4)
C42 C37 C38 C39 2.1(9)
P1 C37 C38 C39 176.7(4)
C37 C38 C39 C40 -2.2(10)
C38 C39 C40 C41 1.4(11)
C39 C40 C41 C42 -0.6(12)
C38 C37 C42 C41 -1.4(9)
P1 C37 C42 C41 -175.6(5)
C40 C41 C42 C37 0.6(11)
C49 P2 C43 C48 141.3(4)
C55 P2 C43 C48 -105.7(5)
Ru1 P2 C43 C48 19.0(5)
C49 P2 C43 C44 -41.7(5)
C55 P2 C43 C44 71.3(5)
Ru1 P2 C43 C44 -164.1(4)
C48 C43 C44 C45 -0.7(8)
P2 C43 C44 C45 -177.7(5)
C43 C44 C45 C46 2.0(9)
C44 C45 C46 C47 -1.8(10)
C45 C46 C47 C48 0.3(10)
C44 C43 C48 C47 -0.8(8)
P2 C43 C48 C47 176.1(4)
C46 C47 C48 C43 1.0(9)
C43 P2 C49 C50 140.7(6)
C55 P2 C49 C50 35.1(6)
Ru1 P2 C49 C50 -88.2(6)
C43 P2 C49 C54 -49.9(5)
C55 P2 C49 C54 -155.6(4)
Ru1 P2 C49 C54 81.1(4)
C54 C49 C50 C51 2.8(11)
P2 C49 C50 C51 172.2(6)
C49 C50 C51 C52 -0.2(14)
C50 C51 C52 C53 -1.6(15)
C51 C52 C53 C54 0.6(14)
C52 C53 C54 C49 2.3(12)
C50 C49 C54 C53 -3.9(10)
P2 C49 C54 C53 -174.6(6)
C49 P2 C55 C56 -39.9(6)
C43 P2 C55 C56 -145.1(6)
Ru1 P2 C55 C56 82.7(6)
C49 P2 C55 C60 152.1(4)
C43 P2 C55 C60 46.9(5)
Ru1 P2 C55 C60 -85.4(4)
C60 C55 C56 C57 -7.4(12)
P2 C55 C56 C57 -175.4(8)
C55 C56 C57 C58 2.6(16)
C56 C57 C58 C59 4.7(16)
C57 C58 C59 C60 -6.6(13)
C56 C55 C60 C59 5.0(10)
P2 C55 C60 C59 174.7(5)
C58 C59 C60 C55 1.6(11)
N2 Ru1 C61 C62 -69(6)
N1 Ru1 C61 C62 -53(2)
N3 Ru1 C61 C62 127(2)
P2 Ru1 C61 C62 -146(2)
P1 Ru1 C61 C62 39(2)
Ru1 C61 C62 C63 -46(8)
C61 C62 C63 C67 102(6)
C61 C62 C63 C64 -77(6)
C61 C62 C63 Fe1 -168(6)
C72 Fe1 C63 C67 161.0(5)
C66 Fe1 C63 C67 -38.5(5)
C65 Fe1 C63 C67 -81.7(5)
C68 Fe1 C63 C67 -168.7(12)
C64 Fe1 C63 C67 -118.5(6)
C71 Fe1 C63 C67 123.6(5)
C69 Fe1 C63 C67 50.0(11)
C70 Fe1 C63 C67 80.4(6)
C72 Fe1 C63 C62 41.3(7)
C66 Fe1 C63 C62 -158.2(6)
C65 Fe1 C63 C62 158.6(6)
C67 Fe1 C63 C62 -119.7(7)
C68 Fe1 C63 C62 71.6(13)
C64 Fe1 C63 C62 121.8(7)
C71 Fe1 C63 C62 3.9(6)
C69 Fe1 C63 C62 -69.7(12)
C70 Fe1 C63 C62 -39.3(7)
C72 Fe1 C63 C64 -80.5(6)
C66 Fe1 C63 C64 80.0(5)
C65 Fe1 C63 C64 36.8(5)
C67 Fe1 C63 C64 118.5(6)
C68 Fe1 C63 C64 -50.2(13)
C71 Fe1 C63 C64 -117.9(5)
C69 Fe1 C63 C64 168.4(10)
C70 Fe1 C63 C64 -161.1(6)
C67 C63 C64 C65 0.7(8)
C62 C63 C64 C65 179.1(6)
Fe1 C63 C64 C65 -57.7(5)
C67 C63 C64 Fe1 58.4(5)
C62 C63 C64 Fe1 -123.2(6)
C72 Fe1 C64 C65 -119.9(6)
C66 Fe1 C64 C65 37.2(5)
C67 Fe1 C64 C65 82.5(5)
C68 Fe1 C64 C65 -77.0(7)
C63 Fe1 C64 C65 120.7(7)
C71 Fe1 C64 C65 -159.8(6)
C69 Fe1 C64 C65 -45.7(16)
C70 Fe1 C64 C65 170.7(12)
C72 Fe1 C64 C63 119.4(4)
C66 Fe1 C64 C63 -83.5(4)
C65 Fe1 C64 C63 -120.7(7)
C67 Fe1 C64 C63 -38.2(4)
C68 Fe1 C64 C63 162.4(5)
C71 Fe1 C64 C63 79.5(5)
C69 Fe1 C64 C63 -166.4(14)
C70 Fe1 C64 C63 50.0(14)
C63 C64 C65 C66 -1.0(9)
Fe1 C64 C65 C66 -59.2(6)
C63 C64 C65 Fe1 58.3(5)
C72 Fe1 C65 C66 -160.4(5)
C67 Fe1 C65 C66 38.5(4)
C68 Fe1 C65 C66 -117.4(6)
C64 Fe1 C65 C66 119.8(7)
C63 Fe1 C65 C66 82.5(5)
C71 Fe1 C65 C66 166.2(7)
C69 Fe1 C65 C66 -76.9(7)
C70 Fe1 C65 C66 -50.9(14)
C72 Fe1 C65 C64 79.8(6)
C66 Fe1 C65 C64 -119.8(7)
C67 Fe1 C65 C64 -81.3(5)
C68 Fe1 C65 C64 122.8(6)
C63 Fe1 C65 C64 -37.3(4)
C71 Fe1 C65 C64 46.4(10)
C69 Fe1 C65 C64 163.3(6)
C70 Fe1 C65 C64 -170.7(11)
C64 C65 C66 C67 0.8(9)
Fe1 C65 C66 C67 -59.0(6)
C64 C65 C66 Fe1 59.8(6)
C72 Fe1 C66 C65 49.2(13)
C67 Fe1 C66 C65 -119.5(6)
C68 Fe1 C66 C65 81.3(7)
C64 Fe1 C66 C65 -37.5(4)
C63 Fe1 C66 C65 -81.9(4)
C71 Fe1 C66 C65 -161.0(11)
C69 Fe1 C66 C65 122.2(6)
C70 Fe1 C66 C65 160.5(5)
C72 Fe1 C66 C67 168.8(11)
C65 Fe1 C66 C67 119.5(6)
C68 Fe1 C66 C67 -159.2(6)
C64 Fe1 C66 C67 82.0(4)
C63 Fe1 C66 C67 37.6(4)
C71 Fe1 C66 C67 -41.5(13)
C69 Fe1 C66 C67 -118.2(6)
C70 Fe1 C66 C67 -79.9(6)
C62 C63 C67 C66 -178.7(6)
C64 C63 C67 C66 -0.2(8)
Fe1 C63 C67 C66 58.6(5)
C62 C63 C67 Fe1 122.8(6)
C64 C63 C67 Fe1 -58.8(4)
C65 C66 C67 C63 -0.3(9)
Fe1 C66 C67 C63 -59.8(5)
C65 C66 C67 Fe1 59.4(6)
C72 Fe1 C67 C63 -49.2(13)
C66 Fe1 C67 C63 119.3(6)
C65 Fe1 C67 C63 82.3(4)
C68 Fe1 C67 C63 170.6(11)
C64 Fe1 C67 C63 38.5(4)
C71 Fe1 C67 C63 -74.6(6)
C69 Fe1 C67 C63 -159.4(5)
C70 Fe1 C67 C63 -119.7(5)
C72 Fe1 C67 C66 -168.5(12)
C65 Fe1 C67 C66 -37.0(5)
C68 Fe1 C67 C66 51.3(13)
C64 Fe1 C67 C66 -80.8(5)
C63 Fe1 C67 C66 -119.3(6)
C71 Fe1 C67 C66 166.1(6)
C69 Fe1 C67 C66 81.3(6)
C70 Fe1 C67 C66 121.0(5)
C72 Fe1 C68 C69 -117.6(11)
C66 Fe1 C68 C69 79.8(8)
C65 Fe1 C68 C69 122.2(7)
C67 Fe1 C68 C69 42.0(15)
C64 Fe1 C68 C69 164.2(7)
C63 Fe1 C68 C69 -157.4(10)
C71 Fe1 C68 C69 -83.5(8)
C70 Fe1 C68 C69 -36.9(7)
C66 Fe1 C68 C72 -162.7(7)
C65 Fe1 C68 C72 -120.3(7)
C67 Fe1 C68 C72 159.5(10)
C64 Fe1 C68 C72 -78.2(8)
C63 Fe1 C68 C72 -39.9(16)
C71 Fe1 C68 C72 34.1(7)
C69 Fe1 C68 C72 117.6(11)
C70 Fe1 C68 C72 80.7(8)
C72 C68 C69 C70 2.2(12)
Fe1 C68 C69 C70 61.7(7)
C72 C68 C69 Fe1 -59.5(6)
C72 Fe1 C69 C70 -78.7(8)
C66 Fe1 C69 C70 123.9(8)
C65 Fe1 C69 C70 165.4(8)
C67 Fe1 C69 C70 79.8(9)
C68 Fe1 C69 C70 -118.0(12)
C64 Fe1 C69 C70 -160.1(12)
C63 Fe1 C69 C70 43.4(15)
C71 Fe1 C69 C70 -37.8(8)
C72 Fe1 C69 C68 39.3(7)
C66 Fe1 C69 C68 -118.1(7)
C65 Fe1 C69 C68 -76.5(9)
C67 Fe1 C69 C68 -162.2(6)
C64 Fe1 C69 C68 -42.1(18)
C63 Fe1 C69 C68 161.4(8)
C71 Fe1 C69 C68 80.3(8)
C70 Fe1 C69 C68 118.0(12)
C68 C69 C70 C71 -3.7(12)
Fe1 C69 C70 C71 56.5(7)
C68 C69 C70 Fe1 -60.2(7)
C72 Fe1 C70 C69 83.9(9)
C66 Fe1 C70 C69 -73.8(10)
C65 Fe1 C70 C69 -36.1(17)
C67 Fe1 C70 C69 -118.0(8)
C68 Fe1 C70 C69 38.2(8)
C64 Fe1 C70 C69 161.3(11)
C63 Fe1 C70 C69 -161.3(8)
C71 Fe1 C70 C69 122.3(11)
C72 Fe1 C70 C71 -38.4(5)
C66 Fe1 C70 C71 163.9(5)
C65 Fe1 C70 C71 -158.4(11)
C67 Fe1 C70 C71 119.7(5)
C68 Fe1 C70 C71 -84.1(7)
C64 Fe1 C70 C71 39.0(15)
C63 Fe1 C70 C71 76.4(7)
C69 Fe1 C70 C71 -122.3(11)
C69 C70 C71 C72 3.7(11)
Fe1 C70 C71 C72 61.6(6)
C69 C70 C71 Fe1 -57.8(7)
C66 Fe1 C71 C72 -162.3(10)
C65 Fe1 C71 C72 48.4(11)
C67 Fe1 C71 C72 165.4(6)
C68 Fe1 C71 C72 -37.0(8)
C64 Fe1 C71 C72 81.7(7)
C63 Fe1 C71 C72 124.2(7)
C69 Fe1 C71 C72 -79.4(8)
C70 Fe1 C71 C72 -113.2(9)
C72 Fe1 C71 C70 113.2(9)
C66 Fe1 C71 C70 -49.1(14)
C65 Fe1 C71 C70 161.6(7)
C67 Fe1 C71 C70 -81.4(6)
C68 Fe1 C71 C70 76.2(7)
C64 Fe1 C71 C70 -165.2(5)
C63 Fe1 C71 C70 -122.6(5)
C69 Fe1 C71 C70 33.8(6)
C70 C71 C72 C68 -2.3(10)
Fe1 C71 C72 C68 59.5(7)
C70 C71 C72 Fe1 -61.8(6)
C69 C68 C72 C71 0.3(12)
Fe1 C68 C72 C71 -61.1(7)
C69 C68 C72 Fe1 61.4(7)
C66 Fe1 C72 C71 165.7(10)
C65 Fe1 C72 C71 -158.3(6)
C67 Fe1 C72 C71 -35.5(16)
C68 Fe1 C72 C71 122.3(12)
C64 Fe1 C72 C71 -115.5(7)
C63 Fe1 C72 C71 -72.0(8)
C69 Fe1 C72 C71 84.8(8)
C70 Fe1 C72 C71 43.2(7)
C66 Fe1 C72 C68 43.4(16)
C65 Fe1 C72 C68 79.4(9)
C67 Fe1 C72 C68 -157.9(11)
C64 Fe1 C72 C68 122.1(8)
C63 Fe1 C72 C68 165.7(7)
C71 Fe1 C72 C68 -122.3(12)
C69 Fe1 C72 C68 -37.6(7)
C70 Fe1 C72 C68 -79.1(8)
N8 Ru2 P3 C97 127.1(2)
C133 Ru2 P3 C97 -56.6(2)
N9 Ru2 P3 C97 -153.6(2)
N7 Ru2 P3 C97 48.9(2)
P4 Ru2 P3 C97 -79.0(4)
N8 Ru2 P3 C109 8.5(2)
C133 Ru2 P3 C109 -175.2(3)
N9 Ru2 P3 C109 87.8(2)
N7 Ru2 P3 C109 -69.7(2)
P4 Ru2 P3 C109 162.4(4)
N8 Ru2 P3 C103 -111.9(2)
C133 Ru2 P3 C103 64.3(2)
N9 Ru2 P3 C103 -32.6(2)
N7 Ru2 P3 C103 169.9(2)
P4 Ru2 P3 C103 42.0(4)
N8 Ru2 P4 C121 -140.2(2)
C133 Ru2 P4 C121 43.4(2)
N9 Ru2 P4 C121 140.5(2)
N7 Ru2 P4 C121 -62.1(2)
P3 Ru2 P4 C121 65.9(4)
N8 Ru2 P4 C127 100.1(2)
C133 Ru2 P4 C127 -76.3(2)
N9 Ru2 P4 C127 20.8(2)
N7 Ru2 P4 C127 178.21(19)
P3 Ru2 P4 C127 -53.8(4)
N8 Ru2 P4 C115 -23.08(19)
C133 Ru2 P4 C115 160.5(2)
N9 Ru2 P4 C115 -102.45(19)
N7 Ru2 P4 C115 54.98(19)
P3 Ru2 P4 C115 -177.0(4)
N8 Ru2 N7 C73 173.8(4)
C133 Ru2 N7 C73 -1.8(4)
N9 Ru2 N7 C73 172.6(4)
P3 Ru2 N7 C73 -93.0(4)
P4 Ru2 N7 C73 81.6(4)
N8 Ru2 N7 C77 5.3(3)
C133 Ru2 N7 C77 -170.3(3)
N9 Ru2 N7 C77 4.1(6)
P3 Ru2 N7 C77 98.5(3)
P4 Ru2 N7 C77 -86.9(3)
C133 Ru2 N8 C78 130.4(18)
N9 Ru2 N8 C78 179.9(4)
N7 Ru2 N8 C78 0.3(3)
P3 Ru2 N8 C78 -91.9(3)
P4 Ru2 N8 C78 91.1(3)
C133 Ru2 N8 C81 -44(2)
N9 Ru2 N8 C81 5.4(3)
N7 Ru2 N8 C81 -174.2(4)
P3 Ru2 N8 C81 93.6(3)
P4 Ru2 N8 C81 -83.4(3)
N8 Ru2 N9 C86 177.0(5)
C133 Ru2 N9 C86 -7.2(5)
N7 Ru2 N9 C86 178.2(4)
P3 Ru2 N9 C86 83.0(4)
P4 Ru2 N9 C86 -90.4(4)
N8 Ru2 N9 C82 2.3(3)
C133 Ru2 N9 C82 178.0(3)
N7 Ru2 N9 C82 3.4(6)
P3 Ru2 N9 C82 -91.8(3)
P4 Ru2 N9 C82 94.8(3)
C77 N7 C73 C74 2.9(7)
Ru2 N7 C73 C74 -165.3(4)
N7 C73 C74 C75 0.6(8)
C73 C74 C75 C76 -2.8(8)
C74 C75 C76 C77 1.5(8)
C75 C76 C77 N7 2.2(7)
C75 C76 C77 C78 176.9(5)
C73 N7 C77 C76 -4.3(6)
Ru2 N7 C77 C76 165.6(4)
C73 N7 C77 C78 -179.5(4)
Ru2 N7 C77 C78 -9.5(4)
C81 N8 C78 C79 -7.4(6)
Ru2 N8 C78 C79 178.3(3)
C81 N8 C78 C77 168.9(4)
Ru2 N8 C78 C77 -5.4(5)
C76 C77 C78 N8 -165.3(4)
N7 C77 C78 N8 9.7(5)
C76 C77 C78 C79 10.5(7)
N7 C77 C78 C79 -174.4(4)
C80 N10 C79 C78 -7.0(8)
C80 N10 C79 C87 170.8(5)
N8 C78 C79 N10 15.7(7)
C77 C78 C79 N10 -159.9(5)
N8 C78 C79 C87 -161.8(5)
C77 C78 C79 C87 22.6(8)
C79 N10 C80 C81 -10.2(9)
C79 N10 C80 C92 165.2(6)
C78 N8 C81 C80 -9.6(6)
Ru2 N8 C81 C80 164.8(4)
C78 N8 C81 C82 174.3(4)
Ru2 N8 C81 C82 -11.4(5)
N10 C80 C81 N8 18.6(8)
C92 C80 C81 N8 -156.4(7)
N10 C80 C81 C82 -166.0(5)
C92 C80 C81 C82 19.0(10)
C86 N9 C82 C83 -5.6(7)
Ru2 N9 C82 C83 169.6(4)
C86 N9 C82 C81 176.0(4)
Ru2 N9 C82 C81 -8.7(5)
N8 C81 C82 N9 13.1(6)
C80 C81 C82 N9 -162.5(5)
N8 C81 C82 C83 -165.2(5)
C80 C81 C82 C83 19.2(8)
N9 C82 C83 C84 2.7(9)
C81 C82 C83 C84 -179.1(6)
C82 C83 C84 C85 2.7(11)
C83 C84 C85 C86 -5.1(11)
C82 N9 C86 C85 3.2(8)
Ru2 N9 C86 C85 -171.3(5)
C84 C85 C86 N9 2.2(11)
C91 N11 C87 C88 0.0(9)
C91 N11 C87 C79 176.9(5)
N10 C79 C87 N11 -144.7(5)
C78 C79 C87 N11 32.9(8)
N10 C79 C87 C88 32.2(8)
C78 C79 C87 C88 -150.2(6)
N11 C87 C88 C89 0.1(9)
C79 C87 C88 C89 -176.6(6)
C87 C88 C89 C90 1.8(10)
C88 C89 C90 C91 -3.8(11)
C87 N11 C91 C90 -2.2(10)
C89 C90 C91 N11 4.1(11)
C96 N12 C92 C93 10.0(16)
C96 N12 C92 C80 -178.6(8)
N10 C80 C92 C93 25.6(15)
C81 C80 C92 C93 -159.2(10)
N10 C80 C92 N12 -145.6(8)
C81 C80 C92 N12 29.6(13)
N12 C92 C93 C94 -8.4(19)
C80 C92 C93 C94 -179.0(11)
C92 C93 C94 C95 3(2)
C93 C94 C95 C96 2(2)
C94 C95 C96 N12 0.0(18)
C92 N12 C96 C95 -5.7(14)
C109 P3 C97 C102 140.6(5)
C103 P3 C97 C102 -110.0(5)
Ru2 P3 C97 C102 19.1(5)
C109 P3 C97 C98 -44.9(6)
C103 P3 C97 C98 64.5(6)
Ru2 P3 C97 C98 -166.5(5)
C102 C97 C98 C99 -3.7(10)
P3 C97 C98 C99 -178.2(6)
C97 C98 C99 C100 3.2(12)
C98 C99 C100 C101 -1.6(13)
C99 C100 C101 C102 0.4(12)
C98 C97 C102 C101 2.6(9)
P3 C97 C102 C101 177.2(5)
C100 C101 C102 C97 -0.9(10)
C97 P3 C103 C104 81.3(5)
C109 P3 C103 C104 -171.7(4)
Ru2 P3 C103 C104 -49.7(5)
C97 P3 C103 C108 -94.5(5)
C109 P3 C103 C108 12.6(5)
Ru2 P3 C103 C108 134.5(4)
C108 C103 C104 C105 -2.6(9)
P3 C103 C104 C105 -178.5(5)
C103 C104 C105 C106 1.3(10)
C104 C105 C106 C107 0.7(12)
C105 C106 C107 C108 -1.4(13)
C106 C107 C108 C103 0.1(12)
C104 C103 C108 C107 1.9(10)
P3 C103 C108 C107 177.6(6)
C97 P3 C109 C114 153.8(5)
C103 P3 C109 C114 49.2(6)
Ru2 P3 C109 C114 -77.6(5)
C97 P3 C109 C110 -33.2(5)
C103 P3 C109 C110 -137.9(5)
Ru2 P3 C109 C110 95.3(4)
C114 C109 C110 C111 -0.9(9)
P3 C109 C110 C111 -173.9(5)
C109 C110 C111 C112 0.5(10)
C110 C111 C112 C113 1.5(13)
C111 C112 C113 C114 -3.1(14)
C110 C109 C114 C113 -0.5(9)
P3 C109 C114 C113 172.5(5)
C112 C113 C114 C109 2.6(12)
C121 P4 C115 C116 -152.3(4)
C127 P4 C115 C116 -46.5(4)
Ru2 P4 C115 C116 77.3(4)
C121 P4 C115 C120 38.2(4)
C127 P4 C115 C120 144.0(4)
Ru2 P4 C115 C120 -92.2(4)
C120 C115 C116 C117 -0.5(7)
P4 C115 C116 C117 -169.6(4)
C115 C116 C117 C118 -1.8(8)
C116 C117 C118 C119 3.0(9)
C117 C118 C119 C120 -2.1(9)
C116 C115 C120 C119 1.5(8)
P4 C115 C120 C119 171.2(4)
C118 C119 C120 C115 -0.2(9)
C127 P4 C121 C122 132.0(5)
C115 P4 C121 C122 -114.5(5)
Ru2 P4 C121 C122 7.3(6)
C127 P4 C121 C126 -53.2(5)
C115 P4 C121 C126 60.3(4)
Ru2 P4 C121 C126 -177.9(3)
C126 C121 C122 C123 0.4(8)
P4 C121 C122 C123 175.1(5)
C121 C122 C123 C124 -1.5(10)
C122 C123 C124 C125 0.7(11)
C123 C124 C125 C126 1.4(11)
C124 C125 C126 C121 -2.6(10)
C122 C121 C126 C125 1.7(8)
P4 C121 C126 C125 -173.3(5)
C121 P4 C127 C128 139.5(6)
C115 P4 C127 C128 34.3(6)
Ru2 P4 C127 C128 -88.6(6)
C121 P4 C127 C132 -47.3(5)
C115 P4 C127 C132 -152.6(4)
Ru2 P4 C127 C132 84.5(4)
C132 C127 C128 C129 -0.2(11)
P4 C127 C128 C129 172.7(7)
C127 C128 C129 C130 -1.0(14)
C128 C129 C130 C131 0.8(13)
C129 C130 C131 C132 0.6(12)
C128 C127 C132 C131 1.7(9)
P4 C127 C132 C131 -172.1(5)
C130 C131 C132 C127 -1.9(11)
N8 Ru2 C133 C134 -2(4)
N9 Ru2 C133 C134 -50(3)
N7 Ru2 C133 C134 127(3)
P3 Ru2 C133 C134 -139(3)
P4 Ru2 C133 C134 38(3)
Ru2 C133 C134 C135 -20(12)
C133 C134 C135 C136 85(9)
C133 C134 C135 C139 -99(9)
C133 C134 C135 Fe2 173(9)
C144 Fe2 C135 C136 120.4(5)
C138 Fe2 C135 C136 -82.3(4)
C139 Fe2 C135 C136 -119.2(5)
C137 Fe2 C135 C136 -39.8(5)
C141 Fe2 C135 C136 56.3(13)
C140 Fe2 C135 C136 78.3(6)
C142 Fe2 C135 C136 -169.6(7)
C143 Fe2 C135 C136 161.5(4)
C144 Fe2 C135 C134 0.9(6)
C136 Fe2 C135 C134 -119.5(7)
C138 Fe2 C135 C134 158.1(6)
C139 Fe2 C135 C134 121.2(7)
C137 Fe2 C135 C134 -159.4(6)
C141 Fe2 C135 C134 -63.2(14)
C140 Fe2 C135 C134 -41.2(7)
C142 Fe2 C135 C134 70.9(9)
C143 Fe2 C135 C134 41.9(6)
C144 Fe2 C135 C139 -120.3(4)
C136 Fe2 C135 C139 119.2(5)
C138 Fe2 C135 C139 36.9(4)
C137 Fe2 C135 C139 79.4(4)
C141 Fe2 C135 C139 175.6(12)
C140 Fe2 C135 C139 -162.4(5)
C142 Fe2 C135 C139 -50.3(7)
C143 Fe2 C135 C139 -79.3(4)
C134 C135 C136 C137 179.8(6)
C139 C135 C136 C137 2.4(8)
Fe2 C135 C136 C137 60.4(6)
C134 C135 C136 Fe2 119.4(5)
C139 C135 C136 Fe2 -58.0(4)
C144 Fe2 C136 C135 -77.2(6)
C138 Fe2 C136 C135 81.5(4)
C139 Fe2 C136 C135 38.3(4)
C137 Fe2 C136 C135 117.0(7)
C141 Fe2 C136 C135 -161.6(4)
C140 Fe2 C136 C135 -120.6(4)
C142 Fe2 C136 C135 163.6(11)
C143 Fe2 C136 C135 -42.4(10)
C144 Fe2 C136 C137 165.8(6)
C138 Fe2 C136 C137 -35.5(5)
C139 Fe2 C136 C137 -78.7(6)
C141 Fe2 C136 C137 81.4(7)
C140 Fe2 C136 C137 122.4(6)
C142 Fe2 C136 C137 46.6(15)
C143 Fe2 C136 C137 -159.4(8)
C135 Fe2 C136 C137 -117.0(7)
C135 C136 C137 C138 -3.0(10)
Fe2 C136 C137 C138 58.4(6)
C135 C136 C137 Fe2 -61.3(5)
C144 Fe2 C137 C138 -160.1(9)
C136 Fe2 C137 C138 -121.3(7)
C139 Fe2 C137 C138 -37.7(4)
C141 Fe2 C137 C138 116.0(5)
C140 Fe2 C137 C138 160.9(5)
C142 Fe2 C137 C138 73.1(6)
C143 Fe2 C137 C138 34.8(12)
C135 Fe2 C137 C138 -82.7(5)
C144 Fe2 C137 C136 -38.8(13)
C138 Fe2 C137 C136 121.3(7)
C139 Fe2 C137 C136 83.6(5)
C141 Fe2 C137 C136 -122.7(6)
C140 Fe2 C137 C136 -77.8(6)
C142 Fe2 C137 C136 -165.6(5)
C143 Fe2 C137 C136 156.1(9)
C135 Fe2 C137 C136 38.6(5)
C136 C137 C138 C139 2.3(9)
Fe2 C137 C138 C139 59.8(5)
C136 C137 C138 Fe2 -57.6(6)
C144 Fe2 C138 C137 162.5(7)
C136 Fe2 C138 C137 37.6(5)
C139 Fe2 C138 C137 119.2(6)
C141 Fe2 C138 C137 -85.1(6)
C140 Fe2 C138 C137 -48.4(12)
C142 Fe2 C138 C137 -125.7(5)
C143 Fe2 C138 C137 -166.1(4)
C135 Fe2 C138 C137 81.2(4)
C144 Fe2 C138 C139 43.3(9)
C136 Fe2 C138 C139 -81.6(4)
C137 Fe2 C138 C139 -119.2(6)
C141 Fe2 C138 C139 155.6(5)
C140 Fe2 C138 C139 -167.6(10)
C142 Fe2 C138 C139 115.1(4)
C143 Fe2 C138 C139 74.7(5)
C135 Fe2 C138 C139 -38.0(4)
C137 C138 C139 C135 -0.7(8)
Fe2 C138 C139 C135 59.4(4)
C137 C138 C139 Fe2 -60.1(6)
C136 C135 C139 C138 -1.1(7)
C134 C135 C139 C138 -178.5(5)
Fe2 C135 C139 C138 -59.3(4)
C136 C135 C139 Fe2 58.1(5)
C134 C135 C139 Fe2 -119.2(5)
C144 Fe2 C139 C138 -162.3(5)
C136 Fe2 C139 C138 82.4(4)
C137 Fe2 C139 C138 37.0(4)
C141 Fe2 C139 C138 -57.0(10)
C140 Fe2 C139 C138 167.1(12)
C142 Fe2 C139 C138 -82.6(5)
C143 Fe2 C139 C138 -122.4(4)
C135 Fe2 C139 C138 119.8(5)
C144 Fe2 C139 C135 77.9(5)
C136 Fe2 C139 C135 -37.4(3)
C138 Fe2 C139 C135 -119.8(5)
C137 Fe2 C139 C135 -82.8(4)
C141 Fe2 C139 C135 -176.8(9)
C140 Fe2 C139 C135 47.2(13)
C142 Fe2 C139 C135 157.6(4)
C143 Fe2 C139 C135 117.8(4)
C144 Fe2 C140 C141 113.5(10)
C136 Fe2 C140 C141 -128.2(7)
C138 Fe2 C140 C141 -49.5(15)
C139 Fe2 C140 C141 154.2(10)
C137 Fe2 C140 C141 -84.8(8)
C142 Fe2 C140 C141 35.1(7)
C143 Fe2 C140 C141 77.2(7)
C135 Fe2 C140 C141 -170.2(6)
C136 Fe2 C140 C144 118.3(5)
C138 Fe2 C140 C144 -163.0(9)
C139 Fe2 C140 C144 40.7(15)
C137 Fe2 C140 C144 161.6(5)
C141 Fe2 C140 C144 -113.5(10)
C142 Fe2 C140 C144 -78.4(6)
C143 Fe2 C140 C144 -36.3(5)
C135 Fe2 C140 C144 76.3(7)
C144 C140 C141 C142 2.4(11)
Fe2 C140 C141 C142 -58.5(7)
C144 C140 C141 Fe2 60.9(6)
C144 Fe2 C141 C142 81.0(6)
C136 Fe2 C141 C142 -165.6(5)
C138 Fe2 C141 C142 -76.7(7)
C139 Fe2 C141 C142 -36.3(12)
C137 Fe2 C141 C142 -120.0(6)
C140 Fe2 C141 C142 122.4(10)
C143 Fe2 C141 C142 37.4(5)
C135 Fe2 C141 C142 150.9(10)
C144 Fe2 C141 C140 -41.3(7)
C136 Fe2 C141 C140 72.0(8)
C138 Fe2 C141 C140 160.9(7)
C139 Fe2 C141 C140 -158.6(8)
C137 Fe2 C141 C140 117.6(7)
C142 Fe2 C141 C140 -122.4(10)
C143 Fe2 C141 C140 -85.0(7)
C135 Fe2 C141 C140 28.5(16)
C140 C141 C142 C143 -2.7(11)
Fe2 C141 C142 C143 -60.6(6)
C140 C141 C142 Fe2 57.9(7)
C144 Fe2 C142 C143 37.2(5)
C136 Fe2 C142 C143 163.5(11)
C138 Fe2 C142 C143 -119.9(5)
C139 Fe2 C142 C143 -77.7(5)
C137 Fe2 C142 C143 -159.6(6)
C141 Fe2 C142 C143 118.6(8)
C140 Fe2 C142 C143 82.1(6)
C135 Fe2 C142 C143 -41.7(9)
C144 Fe2 C142 C141 -81.3(7)
C136 Fe2 C142 C141 45.0(14)
C138 Fe2 C142 C141 121.5(6)
C139 Fe2 C142 C141 163.8(5)
C137 Fe2 C142 C141 81.9(7)
C140 Fe2 C142 C141 -36.4(6)
C143 Fe2 C142 C141 -118.6(8)
C135 Fe2 C142 C141 -160.3(6)
C141 C142 C143 C144 1.8(9)
Fe2 C142 C143 C144 -58.4(5)
C141 C142 C143 Fe2 60.2(6)
C144 Fe2 C143 C142 -119.9(8)
C136 Fe2 C143 C142 -169.0(8)
C138 Fe2 C143 C142 77.9(6)
C139 Fe2 C143 C142 118.2(5)
C137 Fe2 C143 C142 52.5(12)
C141 Fe2 C143 C142 -37.7(5)
C140 Fe2 C143 C142 -82.1(5)
C135 Fe2 C143 C142 160.7(4)
C136 Fe2 C143 C144 -49.1(11)
C138 Fe2 C143 C144 -162.2(5)
C139 Fe2 C143 C144 -121.9(5)
C137 Fe2 C143 C144 172.3(9)
C141 Fe2 C143 C144 82.2(6)
C140 Fe2 C143 C144 37.7(5)
C142 Fe2 C143 C144 119.9(8)
C135 Fe2 C143 C144 -79.4(6)
C142 C143 C144 C140 -0.2(9)
Fe2 C143 C144 C140 -59.5(6)
C142 C143 C144 Fe2 59.3(5)
C141 C140 C144 C143 -1.3(10)
Fe2 C140 C144 C143 60.3(6)
C141 C140 C144 Fe2 -61.6(6)
C136 Fe2 C144 C143 158.6(5)
C138 Fe2 C144 C143 43.3(10)
C139 Fe2 C144 C143 74.8(5)
C137 Fe2 C144 C143 -171.8(9)
C141 Fe2 C144 C143 -79.7(6)
C140 Fe2 C144 C143 -120.5(7)
C142 Fe2 C144 C143 -36.6(5)
C135 Fe2 C144 C143 117.3(5)
C136 Fe2 C144 C140 -80.9(6)
C138 Fe2 C144 C140 163.8(7)
C139 Fe2 C144 C140 -164.7(5)
C137 Fe2 C144 C140 -51.3(12)
C141 Fe2 C144 C140 40.8(6)
C142 Fe2 C144 C140 83.9(6)
C143 Fe2 C144 C140 120.5(7)
C135 Fe2 C144 C140 -122.2(5)
